data_4128684
loop_
_publ_author_name
'Gong, Wei'
'Chen, Xu'
'Jiang, Hong'
'Chu, Dandan'
'Cui, Yong'
'Liu, Yan'

_publ_section_title
;
 Highly Stable Zr(IV)-Based Metal-Organic Frameworks with Chiral
 Phosphoric Acids for Catalytic Asymmetric Tandem Reactions.
;
_journal_issue 18
_journal_name_full 'Journal of the American Chemical Society'
_journal_page_first 7498
_journal_page_last 7508
_journal_paper_doi 10.1021/jacs.9b02294
_journal_volume 141
_journal_year 2019
_chemical_absolute_configuration rm
_chemical_formula_moiety 'C183 H102 O60 P3 Zr9'
_chemical_formula_sum 'C182.67 H102 O60 P3 Zr9'
_chemical_formula_weight 4170.53
_space_group_crystal_system trigonal
_space_group_IT_number 154
_space_group_name_Hall 'P 32 2"'
_space_group_name_H-M_alt 'P 32 2 1'
_atom_sites_solution_hydrogens geom
_audit_creation_date 2018-08-10
_audit_creation_method
;
Olex2 1.2
(compiled 2018.05.29 svn.r3508 for OlexSys, GUI svn.r5506)
;
_cell_angle_alpha 90
_cell_angle_beta 90
_cell_angle_gamma 120
_cell_formula_units_Z 6
_cell_length_a 45.122(6)
_cell_length_b 45.122(6)
_cell_length_c 49.238(10)
_cell_measurement_reflns_used 635370
_cell_measurement_temperature 173(2)
_cell_measurement_theta_max 25.349
_cell_measurement_theta_min 0.903
_cell_volume 86818(2)
_computing_molecular_graphics 'Olex2 (Dolomanov et al., 2009)'
_computing_publication_material 'Olex2 (Dolomanov et al., 2009)'
_computing_structure_refinement 'XL (Sheldrick, 2008)'
_diffrn_ambient_temperature 173
_diffrn_measured_fraction_theta_full 1.000
_diffrn_measured_fraction_theta_max 1.000
_diffrn_measurement_device_type 'CCD area detector'
_diffrn_measurement_method 'phi and omega scans'
_diffrn_radiation_type MoK\a
_diffrn_radiation_wavelength 0.71073
_diffrn_reflns_av_R_equivalents 0.0266
_diffrn_reflns_av_unetI/netI 0.0345
_diffrn_reflns_Laue_measured_fraction_full 1.000
_diffrn_reflns_Laue_measured_fraction_max 1.000
_diffrn_reflns_limit_h_max 54
_diffrn_reflns_limit_h_min 0
_diffrn_reflns_limit_k_max 0
_diffrn_reflns_limit_k_min -46
_diffrn_reflns_limit_l_max 59
_diffrn_reflns_limit_l_min -59
_diffrn_reflns_number 105991
_diffrn_reflns_point_group_measured_fraction_full 0.520
_diffrn_reflns_point_group_measured_fraction_max 0.520
_diffrn_reflns_theta_full 25.242
_diffrn_reflns_theta_max 25.349
_diffrn_reflns_theta_min 0.903
_exptl_absorpt_coefficient_mu 0.191
_exptl_absorpt_correction_type none
_exptl_crystal_colour colorless
_exptl_crystal_density_diffrn 0.479
_exptl_crystal_description block
_exptl_crystal_F_000 12498
_exptl_crystal_size_max 0.3
_exptl_crystal_size_mid 0.22
_exptl_crystal_size_min 0.18
_refine_diff_density_max 0.932
_refine_diff_density_min -1.023
_refine_diff_density_rms 0.052
_refine_ls_abs_structure_details
;
No quotients, so Flack parameter determined by classical intensity fit
;
_refine_ls_abs_structure_Flack -0.06(4)
_refine_ls_extinction_method none
_refine_ls_goodness_of_fit_ref 0.964
_refine_ls_hydrogen_treatment constr
_refine_ls_matrix_type full
_refine_ls_number_parameters 1901
_refine_ls_number_reflns 55181
_refine_ls_number_restraints 5333
_refine_ls_restrained_S_all 0.957
_refine_ls_R_factor_all 0.1213
_refine_ls_R_factor_gt 0.0872
_refine_ls_shift/su_max 0.001
_refine_ls_shift/su_mean 0.000
_refine_ls_structure_factor_coef Fsqd
_refine_ls_weighting_details 'w=1/[\s^2^(Fo^2^)+(0.1887P)^2^] where P=(Fo^2^+2Fc^2^)/3'
_refine_ls_weighting_scheme calc
_refine_ls_wR_factor_gt 0.2634
_refine_ls_wR_factor_ref 0.2897
_reflns_Friedel_coverage 0.000
_reflns_Friedel_fraction_full 0.000
_reflns_Friedel_fraction_max 0.000
_reflns_number_gt 26891
_reflns_number_total 55181
_reflns_threshold_expression 'I > 2\s(I)'
_cod_data_source_file ja9b02294_si_003.cif
_cod_data_source_block a
_cod_original_cell_volume 86818(30)
_cod_database_code 4128684
_shelx_shelxl_version_number 2014/7
_shelx_space_group_comment
;
The symmetry employed for this shelxl refinement is uniquely defined
by the following loop, which should always be used as a source of
symmetry information in preference to the above space-group names.
They are only intended as comments.
;
_olex2_refinement_description
;
1. Fixed Uiso
 At 1.2 times of:
  All C(H) groups, All C(H,H) groups
2. Restrained distances
 C172-O28
 1.25 with sigma of 0.01
 O52-C164
 1.27 with sigma of 0.005
 C176-O11
 1.25 with sigma of 0.01
 C176-O12
 1.25 with sigma of 0.01
 C165-O54
 1.25 with sigma of 0.01
 C165-O55
 1.25 with sigma of 0.01
 C158-C145
 1.52 with sigma of 0.01
 C157-O58
 1.27 with sigma of 0.01
 C157-O59
 1.27 with sigma of 0.01
 C176-C40
 1.5 with sigma of 0.01
 O8-C174
 1.27 with sigma of 0.01
 C174-O7
 1.27 with sigma of 0.01
 C63-C61
 1.5 with sigma of 0.01
 C97-C81
 1.5 with sigma of 0.01
 C157-C154
 1.48 with sigma of 0.01
 C76-C172
 1.48 with sigma of 0.005
 C165-C102
 1.5 with sigma of 0.01
 C145-C158
 1.48 with sigma of 0.005
 C174-C9
 1.5 with sigma of 0.01
 C177-C31
 1.48 with sigma of 0.01
 C177-O2
 1.27 with sigma of 0.01
 C177-O1
 1.27 with sigma of 0.01
 C50-C175
 1.5 with sigma of 0.01
 C158-O57
 1.27 with sigma of 0.01
 C164-O53
 1.27 with sigma of 0.005
 C164-C112
 1.48 with sigma of 0.01
 C93-C183
 1.5 with sigma of 0.02
 C180-C179
 1.55 with sigma of 0.01
 C170-C171
 1.55 with sigma of 0.02
 C169-C170
 1.55 with sigma of 0.02
 C22-C178
 1.52 with sigma of 0.02
 C131-C161
 1.52 with sigma of 0.02
 C169-C168
 1.55 with sigma of 0.01
 C19-C35
 1.5 with sigma of 0.02
 O1-O2
 2.36 with sigma of 0.01
 O52-O53
 2.36 with sigma of 0.01
 O53-O52
 2.36 with sigma of 0.01
 O56-O57
 2.36 with sigma of 0.01
 C39-C176 \\sim C176-C41
 with sigma of 0.02
 O7-C174 \\sim C174-O8
 with sigma of 0.02
 C101-C165 \\sim C165-C103
 with sigma of 0.02
 O55-C165 \\sim C165-O54
 with sigma of 0.02
 C146-C158 \\sim C158-C144
 with sigma of 0.01
 O58-C157 \\sim C157-O59
 with sigma of 0.02
 C174-C8 \\sim C8-C10
 with sigma of 0.01
 C32-C177 \\sim C177-C30
 with sigma of 0.01
 O56-C158 \\sim C158-O57
 with sigma of 0.02
 O2_$1-O57 \\sim O57-O52_$2
 with sigma of 0.01
3. Restrained planarity
 C103, C102, C101, O54, C165, O55
 with sigma of 0.1
 C153, C154, C155, O59, O58, C157
 with sigma of 0.1
 C30, C31, C32, C177, O1, O2
 with sigma of 0.05
 C158, O57, C145, C146, C144
 with sigma of 0.1
4. Rigid bond restraints
 O56, O57, C158
 with sigma for 1-2 distances of 0.02 and sigma for 1-3 distances of 0.04
 O33, O34, C183
 with sigma for 1-2 distances of 0.02 and sigma for 1-3 distances of 0.04
5. Uiso/Uaniso restraints and constraints
C180 \\sim C178 \\sim C63 \\sim C64 \\sim C65 \\sim C66 \\sim C67 \\sim C68
\\sim C146 \\sim C145 \\sim C144 \\sim C143 \\sim C142 \\sim C141 \\sim C140
\\sim C139 \\sim C138 \\sim C137 \\sim C163 \\sim C80 \\sim C81 \\sim C82 \\sim
C83 \\sim C84 \\sim C79 \\sim C183 \\sim C170 \\sim C69 \\sim C70 \\sim C71
\\sim C72 \\sim C73 \\sim C74 \\sim C75 \\sim C76 \\sim C77 \\sim C78 \\sim C26
\\sim C25 \\sim C24 \\sim C23 \\sim C28 \\sim C27 \\sim C32 \\sim C31 \\sim C30
\\sim C29 \\sim C133 \\sim C132 \\sim C131 \\sim C136 \\sim C135 \\sim C134
\\sim C4 \\sim C3 \\sim C2 \\sim C1 \\sim C6 \\sim C5 \\sim C10 \\sim C9 \\sim
C8 \\sim C7 \\sim C175 \\sim C153 \\sim C154 \\sim C155 \\sim C156 \\sim C151
\\sim C152 \\sim C147 \\sim C148 \\sim C149 \\sim C150 \\sim C88 \\sim C87
\\sim C86 \\sim C85 \\sim C90 \\sim C89 \\sim C94 \\sim C93 \\sim C92 \\sim C91
\\sim C168 \\sim C161 \\sim C171 \\sim C56 \\sim C55 \\sim C54 \\sim C53 \\sim
C58 \\sim C57 \\sim C62 \\sim C61 \\sim C60 \\sim C59 \\sim C181 \\sim C46
\\sim C45 \\sim C44 \\sim C43 \\sim C48 \\sim C47 \\sim C52 \\sim C51 \\sim C50
\\sim C49 \\sim C16 \\sim C15 \\sim C14 \\sim C13 \\sim C12 \\sim C11 \\sim
C169 \\sim C17 \\sim C22 \\sim C21 \\sim C20 \\sim C19 \\sim C18 \\sim C167
\\sim C98 \\sim C97 \\sim C96 \\sim C95 \\sim C100 \\sim C99 \\sim C104 \\sim
C103 \\sim C102 \\sim C101 \\sim C179 \\sim C162 \\sim C174 \\sim C117 \\sim
C116 \\sim C115 \\sim C120 \\sim C119 \\sim C118 \\sim C165 \\sim C108 \\sim
C107 \\sim C106 \\sim C105 \\sim C110 \\sim C109 \\sim C114 \\sim C113 \\sim
C112 \\sim C111 \\sim C157 \\sim C173 \\sim C160 \\sim C182 \\sim C159 \\sim
C164 \\sim C166 \\sim C172 \\sim C130 \\sim C129 \\sim C128 \\sim C127 \\sim
C126 \\sim C125 \\sim C124 \\sim C123 \\sim C122 \\sim C121 \\sim C176 \\sim
C158 \\sim C33 \\sim C34 \\sim C35 \\sim C36 \\sim C37 \\sim C38 \\sim C39
\\sim C40 \\sim C41 \\sim C42 \\sim C177: within 3.8A with sigma of 0.01 and
sigma for terminal atoms of 0.02
O33 \\sim O34 \\sim C183: within 2A with sigma of 0.01 and sigma for terminal
atoms of 0.02
O56 \\sim O57 \\sim C158: within 2A with sigma of 0.01 and sigma for terminal
atoms of 0.02
Uanis(C176) = Uanis(C158)
Uanis(O11) = Uanis(O12)
Uanis(O53) = Uanis(O52)
Uanis(O39) = Uanis(O40) = Uanis(O41) = Uanis(O42)
6.a Secondary CH2 refined with riding coordinates:
 C178(H17A,H17B), C163(H16A,H16B), C170(H17C,H17D), C168(H16C,H16D), C171(H17E,
 H17F), C181(H18A,H18B), C167(H16E,H16F), C179(H17G,H17H), C162(H16G,H16H),
 C160(H16I,H16J), C182(H18C,H18D), C159(H15A,H15B)
6.b Aromatic/amide H refined with riding coordinates:
 C68(H68), C146(H146), C144(H144), C143(H143), C140(H140), C139(H139),
 C137(H137), C82(H82), C69(H69), C70(H70), C72(H72), C75(H75), C77(H77),
 C78(H78), C26(H26), C25(H25), C23(H23), C32(H32), C30(H30), C29(H29),
 C134(H134), C4(H4), C3(H3), C1(H1), C10(H10), C8(H8), C7(H7), C153(H153),
 C155(H155), C156(H156), C147(H147), C148(H148), C150(H150), C88(H88), C87(H87),
  C85(H85), C94(H94), C92(H92), C91(H91), C56(H56), C55(H55), C53(H53),
 C62(H62), C60(H60), C59(H59), C46(H46), C44(H44), C43(H43), C52(H52), C51(H51),
  C49(H49), C12(H12), C20(H20), C98(H98), C96(H96), C95(H95), C104(H104),
 C103(H103), C101(H101), C120(H120), C108(H108), C106(H106), C105(H105),
 C114(H114), C113(H113), C111(H111), C130(H130), C129(H129), C127(H127),
 C124(H124), C122(H122), C121(H121), C33(H33), C34(H34), C36(H36), C39(H39),
 C41(H41), C42(H42)
6.c Fitted hexagon refined as free rotating group:
 C63(C64,C65,C66,C67,C68), C80(C81,C82,C83,C84,C79), C133(C132,C131,C136,C135,
 C134), C16(C15,C14,C13,C12,C11), C17(C22,C21,C20,C19,C18), C117(C116,C115,C120,
 C119,C118)
6.d Naphthalene refined as free rotating group:
 C146(C145,C144,C143,C142,C141,C140,C139,C138,C137), C69(C70,C71,C72,C73,C74,
 C75,C76,C77,C78), C26(C25,C24,C23,C28,C27,C32,C31,C30,C29), C4(C3,C2,C1,C6,C5,
 C10,C9,C8,C7), C153(C154,C155,C156,C151,C152,C147,C148,C149,C150), C88(C87,C86,
 C85,C90,C89,C94,C93,C92,C91), C56(C55,C54,C53,C58,C57,C62,C61,C60,C59),
 C46(C45,C44,C43,C48,C47,C52,C51,C50,C49), C98(C97,C96,C95,C100,C99,C104,C103,
 C102,C101), C108(C107,C106,C105,C110,C109,C114,C113,C112,C111), C130(C129,C128,
 C127,C126,C125,C124,C123,C122,C121), C33(C34,C35,C36,C37,C38,C39,C40,C41,C42)
;
_olex2_submission_special_instructions 'No special instructions were received'

loop_
_space_group_symop_operation_xyz
'x, y, z'
'-y, x-y, z+2/3'
'-x+y, -x, z+1/3'
'x-y, -y, -z+1/3'
'-x, -x+y, -z+2/3'
'y, x, -z'

loop_
_atom_site_label
_atom_site_type_symbol
_atom_site_fract_x
_atom_site_fract_y
_atom_site_fract_z
_atom_site_U_iso_or_equiv
_atom_site_adp_type
_atom_site_occupancy
_atom_site_site_symmetry_order
_atom_site_calc_flag
_atom_site_refinement_flags_posn
_atom_site_refinement_flags_adp
_atom_site_refinement_flags_occupancy
Zr1 Zr 0.05159(2) 0.0000 0.1667 0.1086(3) Uani 1 2 d S T P
Zr2 Zr 0.52822(2) 0.52824(2) -0.16953(2) 0.1087(2) Uani 1 1 d . . .
Zr3 Zr -0.05679(2) 0.0000 0.1667 0.1166(3) Uani 1 2 d S T P
Zr4 Zr -0.02460(2) -0.04410(2) 0.13013(2) 0.1164(2) Uani 1 1 d . . .
Zr5 Zr 0.02070(2) 0.04625(2) 0.13172(2) 0.1177(2) Uani 1 1 d . . .
Zr6 Zr 0.51158(2) 0.45519(2) -0.13285(2) 0.1260(3) Uani 1 1 d . . .
Zr7 Zr 0.43391(2) 0.41102(2) -0.16768(2) 0.1198(3) Uani 1 1 d . . .
Zr8 Zr 0.45149(3) 0.48411(2) -0.20410(2) 0.1335(3) Uani 1 1 d . . .
Zr9 Zr 0.51024(3) 0.45389(3) -0.20447(2) 0.1357(3) Uani 1 1 d . . .
Zr10 Zr 0.45265(2) 0.48553(2) -0.13275(2) 0.1253(3) Uani 1 1 d . . .
P1 P 0.37736(8) 0.23034(8) 0.00236(7) 0.1478(9) Uani 1 1 d . . .
P2 P 0.37580(6) 0.09175(6) -0.33447(6) 0.1249(7) Uani 1 1 d . . .
O16 O -0.0308(2) 0.00164(16) 0.12810(16) 0.160(2) Uani 1 1 d . . .
O17 O -0.04797(13) -0.03972(13) 0.16661(10) 0.1094(14) Uani 1 1 d . . .
P3 P -0.09975(10) 0.14527(10) 0.00033(9) 0.1759(12) Uani 1 1 d . . .
O44 O 0.4573(2) 0.4429(2) -0.12842(17) 0.166(3) Uani 1 1 d . . .
O8 O -0.4022(2) 0.0417(3) -0.1160(2) 0.191(3) Uani 1 1 d D . .
O21 O 0.02225(18) -0.00157(18) 0.13163(14) 0.150(2) Uani 1 1 d . . .
O29 O 0.45463(16) 0.48374(16) -0.08843(12) 0.1329(17) Uani 1 1 d . . .
O42 O 0.50094(19) 0.49726(18) -0.20685(14) 0.1464(11) Uani 1 1 d . . .
O19 O 0.00087(16) -0.04633(17) 0.16681(12) 0.1366(19) Uani 1 1 d . . .
O36 O 0.4538(2) 0.4792(2) -0.24862(17) 0.181(3) Uani 1 1 d . . .
O41 O 0.53785(19) 0.48476(18) -0.17052(14) 0.1464(11) Uani 1 1 d . . .
O34 O 0.43318(14) 0.37105(14) -0.14135(12) 0.1206(15) Uani 1 1 d . U .
O23 O 0.37898(17) 0.20815(18) 0.02517(14) 0.146(2) Uani 1 1 d . . .
O4 O -0.10201(19) 0.16883(19) -0.02251(15) 0.152(2) Uani 1 1 d . . .
O48 O 0.35640(16) 0.09446(16) -0.31161(14) 0.1353(19) Uani 1 1 d . . .
O49 O 0.37592(16) 0.11878(16) -0.35674(13) 0.1350(18) Uani 1 1 d . . .
O40 O 0.43634(18) 0.45668(17) -0.16913(14) 0.1464(11) Uani 1 1 d . . .
O51 O 0.35791(16) 0.05712(16) -0.34467(13) 0.1348(18) Uani 1 1 d . . .
O5 O -0.12549(17) 0.14652(17) 0.02273(14) 0.1405(19) Uani 1 1 d . . .
C180 C -0.1509(3) 0.1951(2) -0.0005(2) 0.1526(19) Uani 1 1 d D U .
O15 O 0.09513(14) 0.03525(13) 0.14126(11) 0.1142(14) Uani 1 1 d . . .
O24 O 0.35513(16) 0.20252(16) -0.01941(14) 0.142(2) Uani 1 1 d . . .
C178 C -0.1182(3) 0.2537(3) 0.0141(2) 0.1510(19) Uani 1 1 d D U .
H17A H -0.0980 0.2757 0.0107 0.181 Uiso 1 1 calc R . .
H17B H -0.1358 0.2576 0.0217 0.181 Uiso 1 1 calc R . .
O18 O -0.05480(19) -0.1041(2) 0.13404(16) 0.161(2) Uani 1 1 d . . .
O50 O 0.41434(14) 0.11001(14) -0.32930(13) 0.1298(17) Uani 1 1 d . . .
C63 C 0.28378(12) 0.14153(15) 0.06045(14) 0.1404(17) Uani 1 1 d D U .
C64 C 0.29578(14) 0.13100(12) 0.03861(14) 0.1404(17) Uani 1 1 d G U .
C65 C 0.32815(16) 0.15270(16) 0.02806(12) 0.1371(16) Uani 1 1 d G U .
C66 C 0.34854(12) 0.18492(14) 0.03936(14) 0.1348(16) Uani 1 1 d G U .
C67 C 0.33654(15) 0.19545(12) 0.06120(14) 0.145(2) Uani 1 1 d G U .
C68 C 0.30417(16) 0.17376(16) 0.07175(12) 0.1392(17) Uani 1 1 d G U .
H68 H 0.2961 0.1808 0.0864 0.167 Uiso 1 1 calc R . .
O26 O 0.4137(2) 0.2521(2) -0.00786(17) 0.168(2) Uani 1 1 d . . .
C146 C 0.41423(11) 0.04471(11) -0.44590(11) 0.1410(19) Uani 1 1 d D U .
H146 H 0.4037 0.0238 -0.4549 0.169 Uiso 1 1 calc R . .
C145 C 0.44973(11) 0.06431(14) -0.44511(12) 0.144(2) Uani 1 1 d DG U .
C144 C 0.46544(9) 0.09562(13) -0.43171(12) 0.165(2) Uani 1 1 d DG U .
H144 H 0.4892 0.1087 -0.4312 0.198 Uiso 1 1 calc R . .
C143 C 0.44566(9) 0.10732(11) -0.41910(12) 0.145(2) Uani 1 1 d G U .
H143 H 0.4562 0.1283 -0.4101 0.174 Uiso 1 1 calc R . .
C142 C 0.41017(9) 0.08772(9) -0.41989(8) 0.1433(19) Uani 1 1 d G U .
C141 C 0.39445(9) 0.05641(9) -0.43329(8) 0.1402(19) Uani 1 1 d G U .
C140 C 0.35896(9) 0.03681(11) -0.43408(11) 0.152(2) Uani 1 1 d G U .
H140 H 0.3484 0.0159 -0.4430 0.183 Uiso 1 1 calc R . .
C139 C 0.33918(9) 0.04851(14) -0.42147(12) 0.1393(19) Uani 1 1 d G U .
H139 H 0.3154 0.0354 -0.4220 0.167 Uiso 1 1 calc R . .
C138 C 0.35490(12) 0.07981(14) -0.40807(11) 0.1373(18) Uani 1 1 d G U .
C137 C 0.39039(12) 0.09942(12) -0.40727(11) 0.1367(18) Uani 1 1 d G U .
H137 H 0.4009 0.1204 -0.3983 0.164 Uiso 1 1 calc R . .
O10 O -0.03316(14) 0.06095(14) -0.13847(12) 0.1172(15) Uani 1 1 d . . .
O14 O 0.07488(17) 0.06419(16) 0.11772(15) 0.140(2) Uani 1 1 d . . .
C163 C 0.3552(3) 0.1990(3) -0.3155(2) 0.158(2) Uani 1 1 d . U .
H16A H 0.3757 0.2194 -0.3216 0.190 Uiso 1 1 calc R . .
H16B H 0.3403 0.2057 -0.3066 0.190 Uiso 1 1 calc R . .
O31 O 0.51018(16) 0.45771(16) -0.08808(12) 0.1366(18) Uani 1 1 d . . .
C80 C 0.37654(17) 0.13410(14) -0.02473(14) 0.1400(17) Uani 1 1 d . U .
C81 C 0.39653(17) 0.14361(16) -0.04807(15) 0.1482(18) Uani 1 1 d DG U .
C82 C 0.40250(16) 0.17263(17) -0.06239(12) 0.1465(19) Uani 1 1 d G U .
H82 H 0.4159 0.1790 -0.0780 0.176 Uiso 1 1 calc R . .
C83 C 0.38846(17) 0.19215(14) -0.05336(13) 0.1391(19) Uani 1 1 d G U .
C84 C 0.36846(16) 0.18264(15) -0.03002(14) 0.1322(16) Uani 1 1 d G U .
C79 C 0.36250(16) 0.15362(16) -0.01570(12) 0.1346(16) Uani 1 1 d G U .
O6 O -0.1209(2) 0.1051(2) -0.0097(2) 0.189(3) Uani 1 1 d . . .
O25 O 0.3583(2) 0.2471(2) 0.01165(16) 0.170(3) Uani 1 1 d . . .
C183 C 0.4576(2) 0.3716(2) -0.1266(2) 0.1289(18) Uani 1 1 d D U .
C170 C 0.2983(2) 0.1076(2) -0.0034(2) 0.1383(17) Uani 1 1 d D U .
H17C H 0.2896 0.1186 -0.0154 0.166 Uiso 1 1 calc R . .
H17D H 0.2965 0.0877 -0.0125 0.166 Uiso 1 1 calc R . .
C69 C 0.41020(11) 0.28022(13) 0.08662(12) 0.150(2) Uani 1 1 d . U .
H69 H 0.4338 0.2912 0.0887 0.180 Uiso 1 1 calc R . .
C70 C 0.39262(14) 0.24733(13) 0.07592(12) 0.1433(19) Uani 1 1 d G U .
H70 H 0.4045 0.2363 0.0709 0.172 Uiso 1 1 calc R . .
C71 C 0.35730(14) 0.23097(11) 0.07278(11) 0.1412(18) Uani 1 1 d G U .
C72 C 0.33956(11) 0.24749(11) 0.08035(12) 0.1435(18) Uani 1 1 d G U .
H72 H 0.3159 0.2365 0.0782 0.172 Uiso 1 1 calc R . .
C73 C 0.35714(9) 0.28038(10) 0.09105(8) 0.154(2) Uani 1 1 d G U .
C74 C 0.39245(9) 0.29674(10) 0.09419(8) 0.154(2) Uani 1 1 d G U .
C75 C 0.41003(11) 0.32963(11) 0.10489(12) 0.150(2) Uani 1 1 d G U .
H75 H 0.4337 0.3406 0.1070 0.180 Uiso 1 1 calc R . .
C76 C 0.39229(15) 0.34616(11) 0.11246(12) 0.156(2) Uani 1 1 d DG U .
C77 C 0.35697(15) 0.32979(13) 0.10932(12) 0.159(2) Uani 1 1 d G U .
H77 H 0.3451 0.3408 0.1144 0.191 Uiso 1 1 calc R . .
C78 C 0.33939(11) 0.29690(13) 0.09862(12) 0.159(2) Uani 1 1 d G U .
H78 H 0.3158 0.2859 0.0965 0.191 Uiso 1 1 calc R . .
C26 C -0.03401(13) 0.32613(14) 0.09323(13) 0.160(2) Uani 1 1 d . U .
H26 H -0.0128 0.3370 0.1019 0.192 Uiso 1 1 calc R . .
C25 C -0.04540(16) 0.29465(14) 0.08071(13) 0.164(2) Uani 1 1 d G U .
H25 H -0.0318 0.2845 0.0810 0.197 Uiso 1 1 calc R . .
C24 C -0.07704(16) 0.27836(12) 0.06783(12) 0.1496(18) Uani 1 1 d G U .
C23 C -0.09730(13) 0.29355(12) 0.06747(12) 0.1523(19) Uani 1 1 d G U .
H23 H -0.1185 0.2826 0.0588 0.183 Uiso 1 1 calc R . .
C28 C -0.08591(10) 0.32503(11) 0.07999(9) 0.153(2) Uani 1 1 d G U .
C27 C -0.05426(10) 0.34133(11) 0.09287(9) 0.152(2) Uani 1 1 d G U .
C32 C -0.04287(12) 0.37281(11) 0.10539(11) 0.156(2) Uani 1 1 d DG U .
H32 H -0.0217 0.3837 0.1140 0.187 Uiso 1 1 calc R . .
C31 C -0.06313(15) 0.38800(12) 0.10503(12) 0.164(2) Uani 1 1 d DG U .
C30 C -0.09478(15) 0.37171(14) 0.09214(13) 0.169(2) Uani 1 1 d DG U .
H30 H -0.1083 0.3819 0.0919 0.203 Uiso 1 1 calc R . .
C29 C -0.10617(12) 0.34023(14) 0.07963(13) 0.170(2) Uani 1 1 d G U .
H29 H -0.1273 0.3293 0.0710 0.204 Uiso 1 1 calc R . .
O9 O -0.06262(17) 0.0120(2) -0.11753(14) 0.144(2) Uani 1 1 d . . .
C133 C 0.33347(15) 0.09240(18) -0.39334(14) 0.1384(19) Uani 1 1 d . U .
C132 C 0.34401(12) 0.11158(17) -0.36958(15) 0.1462(18) Uani 1 1 d G U .
C131 C 0.32096(17) 0.11702(17) -0.35472(12) 0.1419(17) Uani 1 1 d DG U .
C136 C 0.28739(15) 0.10328(18) -0.36361(13) 0.1426(17) Uani 1 1 d G U .
C135 C 0.27685(12) 0.08409(17) -0.38737(14) 0.1398(17) Uani 1 1 d G U .
C134 C 0.29990(17) 0.07865(17) -0.40224(12) 0.1459(19) Uani 1 1 d G U .
H134 H 0.2929 0.0658 -0.4181 0.175 Uiso 1 1 calc R . .
O7 O -0.39089(14) 0.00374(16) -0.13770(12) 0.1225(16) Uani 1 1 d D . .
C4 C -0.28246(16) 0.12426(13) -0.07945(15) 0.185(2) Uani 1 1 d . U .
H4 H -0.2928 0.1376 -0.0809 0.222 Uiso 1 1 calc R . .
C3 C -0.25015(16) 0.13792(14) -0.06786(14) 0.168(2) Uani 1 1 d G U .
H3 H -0.2389 0.1604 -0.0616 0.201 Uiso 1 1 calc R . .
C2 C -0.23467(13) 0.11803(17) -0.06565(14) 0.169(2) Uani 1 1 d G U .
C1 C -0.25150(13) 0.08448(16) -0.07502(14) 0.173(2) Uani 1 1 d G U .
H1 H -0.2411 0.0712 -0.0735 0.208 Uiso 1 1 calc R . .
C6 C -0.28381(12) 0.07082(12) -0.08661(10) 0.172(2) Uani 1 1 d G U .
C5 C -0.29929(12) 0.09071(12) -0.08883(10) 0.175(2) Uani 1 1 d G U .
C10 C -0.33159(14) 0.07705(16) -0.10041(14) 0.181(2) Uani 1 1 d DG U .
H10 H -0.3419 0.0904 -0.1019 0.217 Uiso 1 1 calc R . .
C9 C -0.34843(13) 0.04350(16) -0.10979(14) 0.170(2) Uani 1 1 d DG U .
C8 C -0.33295(15) 0.02360(13) -0.10757(14) 0.179(3) Uani 1 1 d DG U .
H8 H -0.3442 0.0012 -0.1138 0.215 Uiso 1 1 calc R . .
C7 C -0.30064(16) 0.03726(13) -0.09598(15) 0.179(2) Uani 1 1 d G U .
H7 H -0.2903 0.0240 -0.0945 0.214 Uiso 1 1 calc R . .
O35 O 0.50709(17) 0.45106(18) -0.24809(12) 0.143(2) Uani 1 1 d . . .
C175 C -0.0563(3) 0.0401(3) -0.1220(2) 0.138(2) Uani 1 1 d D U .
C153 C 0.14399(12) 0.03648(14) -0.43179(13) 0.159(2) Uani 1 1 d . U .
H153 H 0.1282 0.0132 -0.4322 0.191 Uiso 1 1 calc R . .
C154 C 0.13537(13) 0.05974(18) -0.44236(13) 0.158(2) Uani 1 1 d DG U .
C155 C 0.15902(17) 0.09457(17) -0.44182(14) 0.180(3) Uani 1 1 d G U .
H155 H 0.1533 0.1101 -0.4489 0.216 Uiso 1 1 calc R . .
C156 C 0.19130(15) 0.10613(12) -0.43073(14) 0.174(2) Uani 1 1 d G U .
H156 H 0.2071 0.1294 -0.4304 0.209 Uiso 1 1 calc R . .
C151 C 0.19992(11) 0.08287(11) -0.42017(9) 0.166(2) Uani 1 1 d G U .
C152 C 0.17627(11) 0.04804(11) -0.42070(9) 0.163(2) Uani 1 1 d G U .
C147 C 0.18489(15) 0.02478(12) -0.41014(13) 0.179(3) Uani 1 1 d G U .
H147 H 0.1691 0.0015 -0.4105 0.214 Uiso 1 1 calc R . .
C148 C 0.21717(16) 0.03634(17) -0.39904(13) 0.183(2) Uani 1 1 d G U .
H148 H 0.2229 0.0208 -0.3920 0.219 Uiso 1 1 calc R . .
C149 C 0.24083(13) 0.07117(18) -0.39851(13) 0.1491(19) Uani 1 1 d G U .
C150 C 0.23220(12) 0.09443(14) -0.40907(13) 0.170(2) Uani 1 1 d G U .
H150 H 0.2480 0.1177 -0.4087 0.203 Uiso 1 1 calc R . .
C88 C 0.37607(9) 0.25853(12) -0.09185(12) 0.147(2) Uani 1 1 d . U .
H88 H 0.3581 0.2609 -0.0986 0.176 Uiso 1 1 calc R . .
C87 C 0.36937(11) 0.22863(11) -0.07855(12) 0.148(2) Uani 1 1 d G U .
H87 H 0.3469 0.2110 -0.0764 0.177 Uiso 1 1 calc R . .
C86 C 0.39622(14) 0.22512(11) -0.06846(11) 0.1369(18) Uani 1 1 d G U .
C85 C 0.42978(13) 0.25150(12) -0.07167(11) 0.150(2) Uani 1 1 d G U .
H85 H 0.4477 0.2491 -0.0649 0.180 Uiso 1 1 calc R . .
C90 C 0.43648(9) 0.28140(10) -0.08497(8) 0.1424(19) Uani 1 1 d G U .
C89 C 0.40963(9) 0.28491(10) -0.09506(8) 0.1444(19) Uani 1 1 d G U .
C94 C 0.41633(13) 0.31481(12) -0.10836(11) 0.1442(19) Uani 1 1 d G U .
H94 H 0.3984 0.3172 -0.1151 0.173 Uiso 1 1 calc R . .
C93 C 0.44989(14) 0.34119(11) -0.11157(11) 0.144(2) Uani 1 1 d DG U .
C92 C 0.47674(11) 0.33768(11) -0.10148(12) 0.148(2) Uani 1 1 d G U .
H92 H 0.4992 0.3553 -0.1036 0.178 Uiso 1 1 calc R . .
C91 C 0.47004(9) 0.30778(13) -0.08818(12) 0.156(2) Uani 1 1 d G U .
H91 H 0.4880 0.3054 -0.0814 0.187 Uiso 1 1 calc R . .
O3 O -0.0604(2) 0.1634(2) 0.0083(2) 0.202(3) Uani 1 1 d . . .
C168 C 0.3551(3) 0.1139(3) 0.0187(2) 0.153(2) Uani 1 1 d D U .
H16C H 0.3743 0.1288 0.0303 0.184 Uiso 1 1 calc R . .
H16D H 0.3389 0.0941 0.0291 0.184 Uiso 1 1 calc R . .
C161 C 0.3254(3) 0.1388(3) -0.3323(2) 0.1372(16) Uani 1 1 d D U .
C171 C 0.2800(3) 0.0983(2) 0.0227(2) 0.1399(18) Uani 1 1 d D U .
H17E H 0.2830 0.0810 0.0320 0.168 Uiso 1 1 calc R . .
H17F H 0.2557 0.0896 0.0200 0.168 Uiso 1 1 calc R . .
C56 C 0.17165(12) 0.12712(11) 0.08652(12) 0.151(2) Uani 1 1 d . U .
H56 H 0.1783 0.1486 0.0793 0.182 Uiso 1 1 calc R . .
C55 C 0.13984(12) 0.10834(14) 0.09888(12) 0.150(2) Uani 1 1 d G U .
H55 H 0.1252 0.1173 0.1000 0.180 Uiso 1 1 calc R . .
C54 C 0.12987(10) 0.07621(14) 0.10964(12) 0.142(2) Uani 1 1 d G U .
C53 C 0.15171(11) 0.06287(11) 0.10804(11) 0.1416(19) Uani 1 1 d G U .
H53 H 0.1450 0.0414 0.1152 0.170 Uiso 1 1 calc R . .
C58 C 0.18351(9) 0.08166(9) 0.09568(8) 0.1411(19) Uani 1 1 d G U .
C57 C 0.19348(10) 0.11378(9) 0.08492(8) 0.148(2) Uani 1 1 d G U .
C62 C 0.22529(11) 0.13257(11) 0.07255(11) 0.1497(19) Uani 1 1 d G U .
H62 H 0.2320 0.1541 0.0654 0.180 Uiso 1 1 calc R . .
C61 C 0.24712(10) 0.11923(14) 0.07095(12) 0.1457(19) Uani 1 1 d DG U .
C60 C 0.23715(11) 0.08710(14) 0.08171(12) 0.1432(19) Uani 1 1 d G U .
H60 H 0.2518 0.0782 0.0806 0.172 Uiso 1 1 calc R . .
C59 C 0.20535(12) 0.06832(11) 0.09407(12) 0.144(2) Uani 1 1 d G U .
H59 H 0.1987 0.0468 0.1013 0.173 Uiso 1 1 calc R . .
C181 C -0.1888(3) 0.1791(3) 0.0119(3) 0.165(2) Uani 1 1 d . U .
H18A H -0.1951 0.1593 0.0233 0.198 Uiso 1 1 calc R . .
H18B H -0.1924 0.1958 0.0214 0.198 Uiso 1 1 calc R . .
C46 C -0.13428(11) 0.09264(13) -0.07461(11) 0.158(2) Uani 1 1 d . U .
H46 H -0.1563 0.0775 -0.0685 0.189 Uiso 1 1 calc R . .
C45 C -0.12121(14) 0.12771(14) -0.07218(11) 0.1393(18) Uani 1 1 d G U .
C44 C -0.08836(15) 0.15041(10) -0.08136(12) 0.1433(19) Uani 1 1 d G U .
H44 H -0.0796 0.1739 -0.0797 0.172 Uiso 1 1 calc R . .
C43 C -0.06858(11) 0.13805(9) -0.09297(11) 0.1369(18) Uani 1 1 d G U .
H43 H -0.0466 0.1532 -0.0991 0.164 Uiso 1 1 calc R . .
C48 C -0.08165(9) 0.10299(9) -0.09540(8) 0.1357(18) Uani 1 1 d G U .
C47 C -0.11449(9) 0.08029(9) -0.08622(8) 0.1440(19) Uani 1 1 d G U .
C52 C -0.12756(12) 0.04522(9) -0.08866(12) 0.148(2) Uani 1 1 d G U .
H52 H -0.1495 0.0300 -0.0825 0.178 Uiso 1 1 calc R . .
C51 C -0.10778(15) 0.03287(10) -0.10026(12) 0.160(2) Uani 1 1 d G U .
H51 H -0.1165 0.0094 -0.1019 0.192 Uiso 1 1 calc R . .
C50 C -0.07493(14) 0.05557(13) -0.10944(12) 0.136(2) Uani 1 1 d DG U .
C49 C -0.06186(11) 0.09063(12) -0.10701(11) 0.143(2) Uani 1 1 d G U .
H49 H -0.0399 0.1058 -0.1131 0.171 Uiso 1 1 calc R . .
C16 C -0.18775(17) 0.15669(19) -0.03279(16) 0.1534(18) Uani 1 1 d . U .
C15 C -0.15440(19) 0.17003(17) -0.02346(13) 0.1548(18) Uani 1 1 d G U .
C14 C -0.13268(14) 0.16054(18) -0.03579(16) 0.1498(18) Uani 1 1 d G U .
C13 C -0.14431(17) 0.13772(19) -0.05744(15) 0.1461(19) Uani 1 1 d G U .
C12 C -0.17766(19) 0.12439(17) -0.06677(13) 0.161(2) Uani 1 1 d G U .
H12 H -0.1854 0.1091 -0.0813 0.194 Uiso 1 1 calc R . .
C11 C -0.19938(14) 0.13388(19) -0.05444(16) 0.1523(18) Uani 1 1 d G U .
C169 C 0.3375(2) 0.1339(2) 0.0059(2) 0.1384(17) Uani 1 1 d D U .
O33 O 0.4859(2) 0.4012(2) -0.11754(18) 0.174(2) Uani 1 1 d . U .
C17 C -0.12327(17) 0.20088(19) 0.02283(13) 0.1452(17) Uani 1 1 d . U .
C22 C -0.11027(19) 0.23399(17) 0.03262(16) 0.1543(19) Uani 1 1 d DG U .
C21 C -0.08762(19) 0.24530(14) 0.05439(16) 0.1511(18) Uani 1 1 d G U .
C20 C -0.07797(18) 0.2235(2) 0.06637(13) 0.161(2) Uani 1 1 d G U .
H20 H -0.0628 0.2311 0.0809 0.193 Uiso 1 1 calc R . .
C19 C -0.0910(2) 0.19040(18) 0.05657(16) 0.166(2) Uani 1 1 d DG U .
C18 C -0.11362(19) 0.17908(14) 0.03481(16) 0.1561(18) Uani 1 1 d G U .
C167 C 0.3665(3) 0.1039(3) -0.0057(2) 0.1429(18) Uani 1 1 d . U .
H16E H 0.3481 0.0829 -0.0134 0.172 Uiso 1 1 calc R . .
H16F H 0.3858 0.1008 -0.0018 0.172 Uiso 1 1 calc R . .
C98 C 0.44625(14) 0.13542(12) -0.06232(12) 0.153(2) Uani 1 1 d . U .
H98 H 0.4617 0.1571 -0.0557 0.184 Uiso 1 1 calc R . .
C97 C 0.41138(15) 0.12177(15) -0.05797(12) 0.1434(18) Uani 1 1 d DG U .
C96 C 0.38827(11) 0.08943(15) -0.06786(13) 0.154(2) Uani 1 1 d G U .
H96 H 0.3649 0.0803 -0.0649 0.185 Uiso 1 1 calc R . .
C95 C 0.40003(10) 0.07073(12) -0.08208(13) 0.155(2) Uani 1 1 d G U .
H95 H 0.3846 0.0491 -0.0887 0.186 Uiso 1 1 calc R . .
C100 C 0.43490(10) 0.08437(10) -0.08643(9) 0.153(2) Uani 1 1 d G U .
C99 C 0.45801(10) 0.11672(10) -0.07655(9) 0.154(2) Uani 1 1 d G U .
C104 C 0.49288(10) 0.13036(13) -0.08089(13) 0.166(2) Uani 1 1 d G U .
H104 H 0.5083 0.1520 -0.0743 0.200 Uiso 1 1 calc R . .
C103 C 0.50465(11) 0.11166(16) -0.09512(13) 0.170(2) Uani 1 1 d DG U .
H103 H 0.5280 0.1208 -0.0980 0.204 Uiso 1 1 calc R . .
C102 C 0.48153(14) 0.07932(15) -0.10500(12) 0.152(2) Uani 1 1 d DG U .
C101 C 0.44666(13) 0.06567(12) -0.10065(12) 0.148(2) Uani 1 1 d DG U .
H101 H 0.4312 0.0440 -0.1073 0.178 Uiso 1 1 calc R . .
C179 C -0.1310(3) 0.2332(2) -0.0127(2) 0.160(2) Uani 1 1 d D U .
H17G H -0.1122 0.2367 -0.0244 0.192 Uiso 1 1 calc R . .
H17H H -0.1462 0.2387 -0.0226 0.192 Uiso 1 1 calc R . .
C162 C 0.3368(3) 0.1744(3) -0.3394(3) 0.160(2) Uani 1 1 d . U .
H16G H 0.3171 0.1763 -0.3447 0.192 Uiso 1 1 calc R . .
H16H H 0.3522 0.1811 -0.3548 0.192 Uiso 1 1 calc R . .
C174 C -0.3831(2) 0.0280(3) -0.1217(3) 0.170(3) Uani 1 1 d D U .
C117 C 0.35469(17) 0.14759(18) -0.30960(13) 0.1476(17) Uani 1 1 d . U .
C116 C 0.36856(18) 0.12806(15) -0.30024(15) 0.1428(17) Uani 1 1 d G U .
C115 C 0.39142(18) 0.13966(18) -0.27861(15) 0.1437(19) Uani 1 1 d G U .
C120 C 0.40041(17) 0.17078(19) -0.26635(13) 0.161(2) Uani 1 1 d G U .
H120 H 0.4157 0.1785 -0.2519 0.194 Uiso 1 1 calc R . .
C119 C 0.3865(2) 0.19032(16) -0.27571(16) 0.165(2) Uani 1 1 d G U .
C118 C 0.36369(19) 0.17872(17) -0.29734(16) 0.1559(19) Uani 1 1 d G U .
O13 O 0.0483(2) 0.1032(2) 0.13729(17) 0.164(2) Uani 1 1 d . . .
O27 O 0.44200(18) 0.40106(18) 0.11638(17) 0.162(2) Uani 1 1 d . . .
O45 O 0.4839(2) 0.4001(2) -0.21749(18) 0.179(3) Uani 1 1 d . . .
O52 O 0.47076(16) 0.03725(16) -0.18911(17) 0.169(2) Uani 1 1 d D . .
O30 O 0.4173(2) 0.5035(2) -0.13268(18) 0.173(3) Uani 1 1 d . . .
O28 O 0.39581(15) 0.39023(14) 0.14155(13) 0.1267(17) Uani 1 1 d D . .
O53 O 0.52127(17) 0.06282(18) -0.21415(17) 0.169(2) Uani 1 1 d D . .
O46 O 0.43254(17) 0.37162(16) -0.19312(15) 0.141(2) Uani 1 1 d . . .
O59 O 0.09750(15) 0.06506(17) -0.47287(15) 0.1372(19) Uani 1 1 d D . .
O32 O 0.5497(2) 0.4370(2) -0.13811(17) 0.162(2) Uani 1 1 d . . .
O22 O 0.02047(14) 0.04571(14) 0.08856(10) 0.1151(14) Uani 1 1 d . . .
O38 O 0.47672(14) 0.51662(16) -0.16935(12) 0.1259(17) Uani 1 1 d . . .
O20 O -0.02178(15) -0.03897(15) 0.08711(12) 0.1272(16) Uani 1 1 d . . .
O54 O 0.47787(16) 0.04269(16) -0.13676(15) 0.132(2) Uani 1 1 d D . .
O37 O 0.4154(2) 0.5027(2) -0.20018(18) 0.169(3) Uani 1 1 d . . .
O58 O 0.0764(2) 0.0139(2) -0.4483(2) 0.207(4) Uani 1 1 d D . .
O39 O 0.50142(19) 0.49775(18) -0.13601(14) 0.1464(11) Uani 1 1 d . . .
C165 C 0.4950(2) 0.0575(3) -0.1178(2) 0.170(3) Uani 1 1 d D U .
O47 O 0.5423(3) 0.4373(3) -0.2055(2) 0.224(4) Uani 1 1 d . . .
O43 O 0.4560(2) 0.4388(2) -0.20796(17) 0.169(3) Uani 1 1 d . . .
O55 O 0.5253(2) 0.0624(2) -0.11569(18) 0.168(3) Uani 1 1 d D . .
C108 C 0.43932(13) 0.13070(12) -0.26412(11) 0.1466(19) Uani 1 1 d . U .
H108 H 0.4545 0.1515 -0.2722 0.176 Uiso 1 1 calc R . .
C107 C 0.40429(14) 0.11830(15) -0.26551(11) 0.1365(17) Uani 1 1 d G U .
C106 C 0.38163(10) 0.08725(15) -0.25340(12) 0.149(2) Uani 1 1 d G U .
H106 H 0.3582 0.0790 -0.2543 0.179 Uiso 1 1 calc R . .
C105 C 0.39400(9) 0.06860(12) -0.23988(12) 0.146(2) Uani 1 1 d G U .
H105 H 0.3788 0.0478 -0.2318 0.175 Uiso 1 1 calc R . .
C110 C 0.42903(9) 0.08100(9) -0.23849(8) 0.1429(19) Uani 1 1 d G U .
C109 C 0.45169(10) 0.11205(9) -0.25061(8) 0.1410(19) Uani 1 1 d G U .
C114 C 0.48673(9) 0.12445(12) -0.24922(12) 0.150(2) Uani 1 1 d G U .
H114 H 0.5019 0.1452 -0.2573 0.180 Uiso 1 1 calc R . .
C113 C 0.49910(10) 0.10580(15) -0.23571(12) 0.152(2) Uani 1 1 d G U .
H113 H 0.5225 0.1141 -0.2348 0.182 Uiso 1 1 calc R . .
C112 C 0.47644(13) 0.07475(14) -0.22359(12) 0.1349(19) Uani 1 1 d DG U .
C111 C 0.44140(13) 0.06235(11) -0.22498(11) 0.1376(19) Uani 1 1 d G U .
H111 H 0.4262 0.0416 -0.2169 0.165 Uiso 1 1 calc R . .
C157 C 0.0990(2) 0.0464(3) -0.4536(2) 0.160(3) Uani 1 1 d D U .
C173 C 0.0971(3) 0.0584(3) 0.1237(2) 0.142(2) Uani 1 1 d . U .
O76 O 0.48881(17) 0.43145(16) -0.16947(14) 0.143(2) Uani 1 1 d . . .
C160 C 0.2918(3) 0.1245(3) -0.3184(2) 0.153(2) Uani 1 1 d . U .
H16I H 0.2897 0.1418 -0.3082 0.183 Uiso 1 1 calc R . .
H16J H 0.2872 0.1055 -0.3066 0.183 Uiso 1 1 calc R . .
C182 C -0.2059(3) 0.1697(3) -0.0157(2) 0.156(2) Uani 1 1 d . U .
H18C H -0.2297 0.1523 -0.0138 0.187 Uiso 1 1 calc R . .
H18D H -0.2047 0.1897 -0.0242 0.187 Uiso 1 1 calc R . .
C159 C 0.2681(3) 0.1125(3) -0.3447(2) 0.152(2) Uani 1 1 d . U .
H15A H 0.2458 0.0930 -0.3408 0.183 Uiso 1 1 calc R . .
H15B H 0.2652 0.1310 -0.3519 0.183 Uiso 1 1 calc R . .
C164 C 0.4910(2) 0.0565(2) -0.20710(17) 0.129(2) Uani 1 1 d D U .
C166 C 0.4579(3) 0.3728(3) -0.2092(3) 0.157(2) Uani 1 1 d . U .
C172 C 0.4101(3) 0.3809(2) 0.1255(3) 0.176(3) Uani 1 1 d D U .
C130 C 0.46842(13) 0.30941(17) -0.25031(15) 0.194(3) Uani 1 1 d . U .
H130 H 0.4859 0.3075 -0.2586 0.233 Uiso 1 1 calc R . .
C129 C 0.47572(16) 0.33938(15) -0.23683(16) 0.179(3) Uani 1 1 d G U .
H129 H 0.4981 0.3576 -0.2361 0.215 Uiso 1 1 calc R . .
C128 C 0.4496(2) 0.34218(14) -0.22438(15) 0.188(3) Uani 1 1 d G U .
C127 C 0.41614(18) 0.31502(16) -0.22541(14) 0.182(2) Uani 1 1 d G U .
H127 H 0.3986 0.3169 -0.2171 0.218 Uiso 1 1 calc R . .
C126 C 0.40884(13) 0.28505(14) -0.23889(10) 0.196(3) Uani 1 1 d G U .
C125 C 0.43498(13) 0.28224(14) -0.25134(10) 0.189(2) Uani 1 1 d G U .
C124 C 0.42769(18) 0.25228(16) -0.26481(13) 0.177(2) Uani 1 1 d G U .
H124 H 0.4452 0.2504 -0.2731 0.213 Uiso 1 1 calc R . .
C123 C 0.3942(2) 0.22511(14) -0.26584(14) 0.173(2) Uani 1 1 d G U .
C122 C 0.36811(16) 0.22791(15) -0.25340(16) 0.184(2) Uani 1 1 d G U .
H122 H 0.3457 0.2097 -0.2541 0.221 Uiso 1 1 calc R . .
C121 C 0.37540(13) 0.25788(17) -0.23992(15) 0.189(3) Uani 1 1 d G U .
H121 H 0.3579 0.2598 -0.2316 0.226 Uiso 1 1 calc R . .
C176 C -0.0481(2) 0.0525(2) 0.1223(2) 0.1463(15) Uani 1 1 d D U .
O11 O -0.06211(19) 0.0361(2) 0.14072(16) 0.1531(16) Uani 1 1 d D . .
C158 C 0.47042(17) 0.0513(2) -0.45923(18) 0.1463(15) Uani 1 1 d D U .
O12 O -0.01683(18) 0.06347(19) 0.11963(15) 0.1531(16) Uani 1 1 d D . .
O1 O -0.0637(2) 0.4404(2) 0.11196(17) 0.173(3) Uani 1 1 d D . .
C33 C -0.03032(14) 0.16403(14) 0.08671(15) 0.185(2) Uani 1 1 d . U .
H33 H -0.0068 0.1738 0.0890 0.222 Uiso 1 1 calc R . .
C34 C -0.0436(2) 0.18276(14) 0.07462(15) 0.188(2) Uani 1 1 d G U .
H34 H -0.0289 0.2051 0.0689 0.225 Uiso 1 1 calc R . .
C35 C -0.0787(2) 0.16815(17) 0.07113(14) 0.173(2) Uani 1 1 d DG U .
C36 C -0.10058(16) 0.13481(18) 0.07973(15) 0.191(2) Uani 1 1 d G U .
H36 H -0.1241 0.1250 0.0774 0.229 Uiso 1 1 calc R . .
C37 C -0.08732(12) 0.11608(14) 0.09183(11) 0.182(2) Uani 1 1 d G U .
C38 C -0.05219(12) 0.13069(13) 0.09531(10) 0.186(2) Uani 1 1 d G U .
C39 C -0.03893(15) 0.11197(17) 0.10741(15) 0.188(2) Uani 1 1 d DG U .
H39 H -0.0154 0.1217 0.1097 0.225 Uiso 1 1 calc R . .
C40 C -0.0608(2) 0.07862(17) 0.11601(15) 0.182(3) Uani 1 1 d DG U .
C41 C -0.09594(19) 0.06401(14) 0.11252(16) 0.187(3) Uani 1 1 d DG U .
H41 H -0.1106 0.0417 0.1183 0.224 Uiso 1 1 calc R . .
C42 C -0.10920(14) 0.08274(15) 0.10043(16) 0.206(3) Uani 1 1 d G U .
H42 H -0.1327 0.0730 0.0981 0.247 Uiso 1 1 calc R . .
O56 O 0.50200(17) 0.06227(18) -0.44993(15) 0.155(2) Uani 1 1 d D U .
O57 O 0.45557(10) 0.02888(9) -0.47680(11) 0.1062(14) Uani 1 1 d D U .
C177 C -0.0485(3) 0.4242(2) 0.1167(2) 0.184(3) Uani 1 1 d D U .
O2 O -0.03040(10) 0.42735(10) 0.13578(10) 0.1005(13) Uani 1 1 d D . .

loop_
_atom_site_aniso_label
_atom_site_aniso_U_11
_atom_site_aniso_U_22
_atom_site_aniso_U_33
_atom_site_aniso_U_23
_atom_site_aniso_U_13
_atom_site_aniso_U_12
Zr1 0.0905(4) 0.0892(6) 0.1455(8) -0.0004(6) -0.0002(3) 0.0446(3)
Zr2 0.0922(4) 0.0909(4) 0.1397(5) 0.0000(4) 0.0004(4) 0.0434(4)
Zr3 0.0953(5) 0.0976(7) 0.1578(9) -0.0080(6) -0.0040(3) 0.0488(3)
Zr4 0.0979(5) 0.1001(5) 0.1520(6) -0.0080(5) -0.0026(4) 0.0500(4)
Zr5 0.1013(5) 0.1006(5) 0.1524(6) 0.0016(5) -0.0030(5) 0.0513(4)
Zr6 0.1056(5) 0.1025(5) 0.1644(7) 0.0012(5) -0.0001(5) 0.0480(5)
Zr7 0.0989(5) 0.0981(5) 0.1593(7) -0.0005(5) 0.0009(5) 0.0469(4)
Zr8 0.1135(6) 0.1117(6) 0.1690(8) 0.0002(5) -0.0022(5) 0.0516(5)
Zr9 0.1180(6) 0.1122(6) 0.1729(8) 0.0011(6) 0.0101(6) 0.0546(5)
Zr10 0.1060(5) 0.1044(5) 0.1619(7) -0.0002(5) 0.0036(5) 0.0499(5)
P1 0.129(2) 0.1267(19) 0.185(2) 0.0025(19) 0.0215(19) 0.0619(17)
P2 0.1080(15) 0.1078(15) 0.1590(19) -0.0092(14) -0.0063(14) 0.0540(13)
O16 0.154(6) 0.119(5) 0.204(6) -0.018(5) -0.010(5) 0.068(4)
O17 0.092(3) 0.101(3) 0.141(4) -0.016(3) -0.010(3) 0.053(3)
P3 0.161(3) 0.160(3) 0.214(3) -0.021(3) -0.020(2) 0.085(2)
O44 0.172(7) 0.147(6) 0.191(6) 0.003(5) -0.011(5) 0.088(5)
O8 0.170(7) 0.202(8) 0.239(8) -0.059(7) -0.031(6) 0.121(7)
O21 0.122(5) 0.163(6) 0.183(6) 0.013(5) 0.004(4) 0.084(4)
O29 0.127(4) 0.123(4) 0.153(4) -0.006(3) -0.002(3) 0.066(4)
O42 0.138(3) 0.127(2) 0.168(3) 0.003(2) 0.005(2) 0.061(2)
O19 0.111(4) 0.140(5) 0.157(5) 0.000(4) -0.007(3) 0.061(4)
O36 0.184(7) 0.157(6) 0.192(6) 0.007(5) -0.009(6) 0.078(6)
O41 0.138(3) 0.127(2) 0.168(3) 0.003(2) 0.005(2) 0.061(2)
O34 0.100(3) 0.101(3) 0.164(4) -0.005(3) 0.003(3) 0.053(3)
O23 0.126(5) 0.131(5) 0.180(5) 0.003(4) 0.012(4) 0.064(4)
O4 0.141(5) 0.139(5) 0.186(6) -0.009(4) -0.002(4) 0.078(4)
O48 0.121(4) 0.118(4) 0.170(5) -0.018(4) -0.036(4) 0.061(4)
O49 0.116(4) 0.123(4) 0.167(5) -0.006(4) -0.007(4) 0.060(3)
O40 0.138(3) 0.127(2) 0.168(3) 0.003(2) 0.005(2) 0.061(2)
O51 0.122(4) 0.125(4) 0.163(5) -0.014(4) -0.014(4) 0.066(4)
O5 0.132(5) 0.131(5) 0.168(5) -0.007(4) -0.012(4) 0.072(4)
C180 0.137(3) 0.136(3) 0.190(3) -0.008(3) -0.009(3) 0.072(3)
O15 0.100(3) 0.096(3) 0.136(4) 0.007(3) 0.001(3) 0.041(3)
O24 0.119(4) 0.117(4) 0.187(5) 0.001(4) 0.021(4) 0.058(4)
C178 0.135(3) 0.136(3) 0.192(3) -0.010(3) -0.009(3) 0.075(3)
O18 0.121(5) 0.151(6) 0.206(6) -0.014(5) -0.019(5) 0.064(4)
O50 0.106(4) 0.107(4) 0.179(5) -0.011(3) -0.021(3) 0.055(3)
C63 0.123(3) 0.121(3) 0.180(3) 0.001(3) 0.008(3) 0.063(2)
C64 0.125(3) 0.119(3) 0.182(3) 0.000(3) 0.009(3) 0.064(2)
C65 0.120(3) 0.120(3) 0.178(3) -0.004(3) 0.005(3) 0.065(2)
C66 0.117(3) 0.119(3) 0.176(3) -0.002(3) 0.005(3) 0.065(2)
C67 0.125(3) 0.125(3) 0.183(4) 0.000(3) 0.001(3) 0.062(3)
C68 0.121(3) 0.123(3) 0.181(3) -0.005(3) 0.009(3) 0.067(2)
O26 0.149(6) 0.139(5) 0.220(7) -0.003(5) 0.008(5) 0.075(5)
C146 0.127(3) 0.125(3) 0.179(4) -0.011(3) 0.001(3) 0.069(3)
C145 0.127(3) 0.130(4) 0.178(4) -0.012(3) -0.005(3) 0.067(3)
C144 0.141(4) 0.145(4) 0.192(4) -0.007(4) 0.002(4) 0.059(3)
C143 0.130(3) 0.126(3) 0.181(4) -0.011(3) -0.004(3) 0.066(3)
C142 0.126(3) 0.129(3) 0.181(4) -0.012(3) -0.002(3) 0.068(3)
C141 0.125(3) 0.128(3) 0.175(4) -0.012(3) -0.004(3) 0.068(3)
C140 0.133(3) 0.135(3) 0.182(4) -0.018(3) -0.005(3) 0.062(3)
C139 0.121(3) 0.127(3) 0.175(4) -0.014(3) -0.006(3) 0.066(3)
C138 0.121(3) 0.125(3) 0.175(3) -0.013(3) -0.008(3) 0.068(3)
C137 0.123(3) 0.124(3) 0.173(3) -0.014(3) -0.007(3) 0.069(3)
O10 0.103(3) 0.093(3) 0.158(4) -0.004(3) 0.001(3) 0.051(3)
O14 0.110(4) 0.115(4) 0.195(6) 0.022(4) 0.010(4) 0.056(3)
C163 0.143(3) 0.142(3) 0.188(3) -0.006(3) -0.011(3) 0.071(3)
O31 0.127(4) 0.121(4) 0.146(4) 0.006(3) -0.003(4) 0.050(4)
C80 0.122(3) 0.122(3) 0.179(3) -0.002(3) 0.008(3) 0.064(2)
C81 0.127(3) 0.129(3) 0.187(3) 0.000(3) 0.005(3) 0.063(3)
C82 0.123(3) 0.128(3) 0.181(3) 0.003(3) 0.010(3) 0.058(3)
C83 0.121(3) 0.122(3) 0.176(4) -0.001(3) 0.007(3) 0.062(3)
C84 0.116(3) 0.116(3) 0.175(3) -0.001(3) 0.008(3) 0.065(2)
C79 0.119(3) 0.118(3) 0.176(3) 0.003(3) 0.004(3) 0.067(2)
O6 0.161(7) 0.171(7) 0.236(8) -0.023(6) -0.024(6) 0.083(6)
O25 0.149(6) 0.157(6) 0.197(6) 0.000(5) 0.035(5) 0.072(5)
C183 0.111(3) 0.122(3) 0.165(4) 0.004(3) -0.004(3) 0.067(3)
C170 0.123(3) 0.118(3) 0.181(3) -0.003(3) 0.005(3) 0.066(2)
C69 0.125(3) 0.132(3) 0.195(4) -0.011(3) 0.002(3) 0.065(3)
C70 0.118(3) 0.128(3) 0.189(4) -0.008(3) 0.005(3) 0.066(3)
C71 0.121(3) 0.124(3) 0.179(3) -0.010(3) 0.001(3) 0.062(3)
C72 0.119(3) 0.128(3) 0.188(3) -0.005(3) -0.001(3) 0.065(3)
C73 0.127(3) 0.135(3) 0.195(4) -0.012(3) 0.000(3) 0.061(3)
C74 0.127(3) 0.136(3) 0.194(4) -0.012(3) 0.002(3) 0.063(3)
C75 0.124(3) 0.134(3) 0.198(4) -0.009(3) 0.002(3) 0.070(3)
C76 0.130(4) 0.137(4) 0.202(4) -0.016(4) 0.001(4) 0.066(3)
C77 0.129(4) 0.140(4) 0.201(4) -0.010(4) -0.002(4) 0.062(3)
C78 0.129(3) 0.139(3) 0.200(4) -0.013(3) 0.002(3) 0.060(3)
C26 0.142(3) 0.143(3) 0.193(4) -0.016(3) -0.009(3) 0.071(3)
C25 0.145(3) 0.145(3) 0.198(4) -0.009(3) -0.012(3) 0.070(3)
C24 0.136(3) 0.136(3) 0.190(3) -0.011(3) -0.011(3) 0.077(3)
C23 0.137(3) 0.138(3) 0.189(3) -0.013(3) -0.007(3) 0.074(3)
C28 0.141(3) 0.137(3) 0.190(4) -0.012(3) -0.008(3) 0.076(3)
C27 0.137(3) 0.139(3) 0.190(4) -0.015(3) -0.007(3) 0.077(3)
C32 0.138(4) 0.141(4) 0.193(4) -0.011(3) -0.006(3) 0.074(3)
C31 0.146(4) 0.146(4) 0.195(4) -0.013(4) -0.008(4) 0.069(3)
C30 0.151(4) 0.150(4) 0.198(4) -0.015(4) -0.007(4) 0.068(4)
C29 0.153(4) 0.150(4) 0.199(4) -0.013(4) -0.008(4) 0.070(3)
O9 0.114(4) 0.139(5) 0.176(5) 0.007(4) 0.022(4) 0.061(4)
C133 0.125(3) 0.125(3) 0.171(3) -0.012(3) -0.006(3) 0.067(3)
C132 0.134(3) 0.130(3) 0.178(3) -0.009(3) -0.013(3) 0.068(2)
C131 0.127(3) 0.129(3) 0.177(3) -0.007(3) -0.011(3) 0.071(2)
C136 0.130(3) 0.130(3) 0.181(3) -0.008(3) -0.011(3) 0.075(2)
C135 0.126(3) 0.128(3) 0.174(3) -0.006(3) -0.013(3) 0.070(2)
C134 0.129(3) 0.133(3) 0.177(3) -0.011(3) -0.013(3) 0.067(3)
O7 0.099(3) 0.121(4) 0.155(4) 0.015(3) -0.001(3) 0.061(3)
C4 0.160(4) 0.159(4) 0.218(4) -0.011(4) -0.014(4) 0.067(3)
C3 0.147(3) 0.146(3) 0.210(4) -0.013(3) -0.014(3) 0.073(3)
C2 0.147(3) 0.147(3) 0.207(3) -0.010(3) -0.016(3) 0.068(3)
C1 0.153(3) 0.149(3) 0.215(4) -0.015(3) -0.014(3) 0.074(3)
C6 0.149(3) 0.150(3) 0.213(4) -0.012(3) -0.016(3) 0.072(3)
C5 0.152(4) 0.150(4) 0.216(4) -0.015(4) -0.017(3) 0.071(3)
C10 0.159(4) 0.156(4) 0.215(4) -0.015(4) -0.017(4) 0.069(3)
C9 0.147(4) 0.149(4) 0.215(4) -0.013(4) -0.022(4) 0.075(3)
C8 0.155(4) 0.153(4) 0.217(4) -0.016(4) -0.017(4) 0.067(4)
C7 0.154(4) 0.155(4) 0.219(4) -0.013(4) -0.019(4) 0.072(3)
O35 0.133(5) 0.144(5) 0.142(4) -0.003(4) 0.008(4) 0.060(4)
C175 0.130(4) 0.117(4) 0.170(5) -0.004(4) 0.008(4) 0.064(3)
C153 0.141(4) 0.139(4) 0.195(4) 0.000(4) -0.017(3) 0.068(3)
C154 0.140(4) 0.140(4) 0.197(4) 0.007(4) -0.016(4) 0.070(3)
C155 0.153(4) 0.155(4) 0.207(4) 0.005(4) -0.016(4) 0.059(4)
C156 0.150(4) 0.151(4) 0.204(4) 0.002(4) -0.017(4) 0.063(3)
C151 0.145(4) 0.145(4) 0.199(4) 0.006(4) -0.017(3) 0.066(3)
C152 0.143(4) 0.144(4) 0.198(4) 0.005(4) -0.017(3) 0.068(3)
C147 0.153(4) 0.155(4) 0.207(4) -0.002(4) -0.018(4) 0.061(3)
C148 0.158(4) 0.157(4) 0.206(4) -0.004(3) -0.015(3) 0.058(3)
C149 0.132(3) 0.136(3) 0.187(4) -0.004(3) -0.015(3) 0.072(3)
C150 0.147(3) 0.147(3) 0.197(3) -0.002(3) -0.016(3) 0.060(3)
C88 0.123(3) 0.134(3) 0.180(4) 0.011(3) -0.003(3) 0.060(3)
C87 0.124(3) 0.129(3) 0.181(4) 0.004(3) 0.002(3) 0.057(3)
C86 0.120(3) 0.119(3) 0.175(3) 0.002(3) 0.004(3) 0.062(3)
C85 0.126(3) 0.133(3) 0.182(3) 0.004(3) 0.000(3) 0.058(3)
C90 0.122(3) 0.129(3) 0.176(4) 0.010(3) -0.002(3) 0.063(3)
C89 0.123(3) 0.130(3) 0.179(4) 0.006(3) 0.000(3) 0.062(3)
C94 0.121(3) 0.132(3) 0.182(4) 0.007(3) 0.000(3) 0.065(3)
C93 0.121(3) 0.132(4) 0.181(4) 0.005(3) 0.001(3) 0.065(3)
C92 0.121(3) 0.135(4) 0.181(4) 0.008(4) -0.002(4) 0.059(3)
C91 0.128(3) 0.140(3) 0.186(4) 0.009(3) -0.004(3) 0.057(3)
O3 0.175(8) 0.180(8) 0.244(8) -0.032(7) -0.028(7) 0.083(6)
C168 0.131(3) 0.132(3) 0.186(3) 0.003(3) 0.005(3) 0.057(3)
C161 0.126(3) 0.125(3) 0.175(3) -0.006(3) -0.016(3) 0.073(2)
C171 0.122(3) 0.123(3) 0.181(3) -0.002(3) 0.002(3) 0.065(3)
C56 0.134(3) 0.124(3) 0.190(4) 0.008(3) 0.012(3) 0.059(3)
C55 0.131(4) 0.122(4) 0.192(4) 0.012(4) 0.007(4) 0.060(3)
C54 0.125(4) 0.119(3) 0.182(4) 0.017(3) 0.010(3) 0.062(3)
C53 0.127(3) 0.117(3) 0.184(4) 0.011(3) 0.009(3) 0.063(3)
C58 0.122(3) 0.118(3) 0.184(4) 0.004(3) 0.007(3) 0.060(3)
C57 0.127(3) 0.123(3) 0.190(4) 0.009(3) 0.009(3) 0.060(3)
C62 0.131(3) 0.123(3) 0.191(3) 0.003(3) 0.012(3) 0.060(3)
C61 0.126(3) 0.125(3) 0.187(3) 0.001(3) 0.009(3) 0.064(3)
C60 0.125(3) 0.121(3) 0.185(3) 0.005(3) 0.009(3) 0.062(3)
C59 0.127(3) 0.118(3) 0.186(4) 0.005(3) 0.012(3) 0.060(3)
C181 0.145(3) 0.145(3) 0.199(3) -0.009(3) -0.008(3) 0.069(3)
C46 0.138(3) 0.135(3) 0.191(3) -0.007(3) 0.002(3) 0.061(3)
C45 0.126(3) 0.124(3) 0.177(3) -0.006(3) 0.000(3) 0.069(3)
C44 0.133(3) 0.119(3) 0.180(4) -0.010(3) -0.001(3) 0.065(3)
C43 0.122(3) 0.118(3) 0.180(4) 0.002(3) 0.002(3) 0.067(3)
C48 0.125(3) 0.117(3) 0.177(4) -0.001(3) 0.004(3) 0.069(3)
C47 0.131(3) 0.121(3) 0.183(4) -0.004(3) 0.002(3) 0.065(3)
C52 0.133(3) 0.126(3) 0.182(4) -0.005(3) 0.008(3) 0.062(3)
C51 0.143(4) 0.129(4) 0.193(4) -0.007(4) 0.009(4) 0.056(3)
C50 0.123(3) 0.113(3) 0.175(4) -0.003(3) 0.013(3) 0.062(3)
C49 0.129(3) 0.119(3) 0.180(4) -0.002(3) 0.003(3) 0.062(3)
C16 0.138(3) 0.137(3) 0.193(3) -0.011(3) -0.007(3) 0.074(3)
C15 0.140(3) 0.137(3) 0.191(3) -0.011(3) -0.009(3) 0.072(3)
C14 0.134(3) 0.135(3) 0.187(3) -0.009(3) -0.007(3) 0.072(3)
C13 0.132(3) 0.129(3) 0.187(3) -0.009(3) -0.008(3) 0.073(3)
C12 0.144(3) 0.140(3) 0.195(3) -0.011(3) -0.007(3) 0.067(3)
C11 0.136(3) 0.137(3) 0.194(3) -0.007(3) -0.009(3) 0.075(2)
C169 0.118(3) 0.122(3) 0.178(3) -0.002(3) 0.008(3) 0.063(2)
O33 0.151(5) 0.146(5) 0.210(6) 0.022(5) -0.017(5) 0.063(4)
C17 0.132(3) 0.133(3) 0.186(3) -0.012(3) -0.009(3) 0.079(2)
C22 0.139(3) 0.138(3) 0.192(3) -0.007(3) -0.011(3) 0.074(3)
C21 0.137(3) 0.135(3) 0.189(3) -0.010(3) -0.012(3) 0.074(3)
C20 0.143(3) 0.145(3) 0.199(3) -0.011(3) -0.010(3) 0.075(3)
C19 0.148(3) 0.147(3) 0.204(4) -0.003(3) -0.012(3) 0.075(3)
C18 0.140(3) 0.140(3) 0.193(3) -0.007(3) -0.009(3) 0.074(3)
C167 0.121(3) 0.124(3) 0.184(3) -0.004(3) 0.005(3) 0.062(3)
C98 0.133(3) 0.129(3) 0.191(3) -0.008(3) 0.007(3) 0.061(3)
C97 0.124(3) 0.125(3) 0.184(3) -0.004(3) 0.007(3) 0.065(3)
C96 0.131(3) 0.133(3) 0.192(4) -0.006(3) 0.010(3) 0.061(3)
C95 0.132(3) 0.129(3) 0.198(4) -0.002(3) 0.007(3) 0.062(3)
C100 0.135(3) 0.130(3) 0.197(4) -0.008(3) 0.006(3) 0.068(3)
C99 0.132(3) 0.133(3) 0.196(4) -0.007(3) 0.005(3) 0.065(3)
C104 0.143(4) 0.140(4) 0.202(4) -0.008(4) 0.007(4) 0.061(3)
C103 0.147(4) 0.143(4) 0.208(4) -0.007(4) 0.003(4) 0.063(3)
C102 0.135(4) 0.128(4) 0.199(4) -0.003(4) 0.008(4) 0.071(3)
C101 0.132(3) 0.127(3) 0.192(4) -0.003(3) 0.007(3) 0.069(3)
C179 0.142(3) 0.143(3) 0.195(3) -0.005(3) -0.009(3) 0.070(3)
C162 0.144(3) 0.141(3) 0.190(3) -0.005(3) -0.012(3) 0.067(3)
C174 0.145(4) 0.151(4) 0.216(5) -0.018(4) -0.024(4) 0.075(4)
C117 0.134(3) 0.133(3) 0.183(3) -0.006(3) -0.015(3) 0.072(2)
C116 0.129(3) 0.128(3) 0.181(3) -0.005(3) -0.013(3) 0.072(2)
C115 0.130(3) 0.129(3) 0.178(3) -0.006(3) -0.009(3) 0.069(3)
C120 0.142(3) 0.142(3) 0.193(3) -0.008(3) -0.012(3) 0.066(3)
C119 0.148(3) 0.146(3) 0.194(3) -0.007(3) -0.009(3) 0.067(3)
C118 0.141(3) 0.138(3) 0.189(3) -0.009(3) -0.010(3) 0.070(3)
O13 0.140(5) 0.137(5) 0.215(7) -0.011(5) 0.001(5) 0.069(5)
O27 0.125(5) 0.125(5) 0.222(7) -0.012(5) 0.017(5) 0.052(4)
O45 0.172(7) 0.154(7) 0.215(7) -0.020(6) 0.005(6) 0.085(6)
O52 0.139(4) 0.132(4) 0.252(6) -0.026(4) -0.034(4) 0.080(3)
O30 0.143(6) 0.141(6) 0.225(7) -0.001(5) -0.008(5) 0.064(5)
O28 0.114(4) 0.099(3) 0.163(5) -0.002(3) -0.004(3) 0.049(3)
O53 0.139(4) 0.132(4) 0.252(6) -0.026(4) -0.034(4) 0.080(3)
O46 0.116(4) 0.117(4) 0.188(6) 0.009(4) 0.007(4) 0.055(3)
O59 0.105(4) 0.123(4) 0.187(5) -0.010(4) -0.019(4) 0.059(3)
O32 0.141(5) 0.145(6) 0.199(6) -0.003(5) -0.005(5) 0.070(5)
O22 0.106(3) 0.117(4) 0.121(3) 0.001(3) 0.003(3) 0.055(3)
O38 0.104(4) 0.123(4) 0.141(4) 0.005(3) 0.006(3) 0.050(3)
O20 0.117(4) 0.118(4) 0.142(4) -0.007(3) 0.003(3) 0.055(3)
O54 0.113(4) 0.115(4) 0.189(6) 0.038(4) 0.044(4) 0.074(4)
O37 0.165(6) 0.130(5) 0.220(7) -0.005(5) -0.015(6) 0.079(5)
O58 0.146(6) 0.164(7) 0.303(11) 0.010(7) -0.036(7) 0.071(6)
O39 0.138(3) 0.127(2) 0.168(3) 0.003(2) 0.005(2) 0.061(2)
C165 0.155(5) 0.135(5) 0.203(6) 0.002(5) 0.004(5) 0.060(5)
O47 0.193(9) 0.190(9) 0.283(11) -0.028(8) -0.001(8) 0.091(8)
O43 0.151(6) 0.155(6) 0.210(7) -0.008(5) 0.005(5) 0.083(5)
O55 0.138(6) 0.167(6) 0.228(7) -0.008(6) -0.008(5) 0.097(5)
C108 0.128(3) 0.129(3) 0.179(3) -0.001(3) -0.006(3) 0.062(3)
C107 0.125(3) 0.120(3) 0.176(3) -0.004(3) -0.010(3) 0.070(3)
C106 0.130(3) 0.131(3) 0.184(4) -0.001(3) -0.008(3) 0.062(3)
C105 0.129(3) 0.128(3) 0.178(4) 0.000(3) -0.008(3) 0.061(3)
C110 0.125(3) 0.125(3) 0.181(4) -0.002(3) -0.008(3) 0.064(3)
C109 0.122(3) 0.127(3) 0.175(4) 0.000(3) -0.008(3) 0.062(3)
C114 0.130(3) 0.129(3) 0.181(4) 0.005(3) -0.005(3) 0.057(3)
C113 0.131(4) 0.132(4) 0.184(4) 0.000(4) -0.007(4) 0.061(3)
C112 0.120(3) 0.121(3) 0.173(4) -0.003(3) -0.003(3) 0.067(3)
C111 0.124(3) 0.119(3) 0.172(4) 0.001(3) -0.004(3) 0.062(3)
C157 0.140(5) 0.144(5) 0.193(6) 0.020(5) -0.006(5) 0.068(5)
C173 0.117(4) 0.119(4) 0.185(5) 0.016(4) 0.001(4) 0.056(3)
O76 0.126(5) 0.108(4) 0.183(5) -0.011(4) -0.016(4) 0.050(3)
C160 0.141(3) 0.136(3) 0.181(3) -0.003(3) -0.012(3) 0.069(3)
C182 0.139(3) 0.138(3) 0.196(3) -0.008(3) -0.009(3) 0.073(3)
C159 0.137(3) 0.135(3) 0.188(4) -0.004(3) -0.015(3) 0.070(3)
C164 0.117(4) 0.108(4) 0.175(5) 0.000(4) -0.004(4) 0.066(3)
C166 0.143(4) 0.145(4) 0.193(5) -0.009(4) 0.004(4) 0.080(4)
C172 0.144(4) 0.151(4) 0.208(5) -0.009(4) -0.005(4) 0.055(4)
C130 0.168(4) 0.171(4) 0.217(4) -0.012(4) -0.001(4) 0.065(4)
C129 0.158(4) 0.161(4) 0.209(4) -0.018(4) 0.003(4) 0.073(4)
C128 0.163(4) 0.165(4) 0.212(4) -0.016(4) 0.004(4) 0.065(4)
C127 0.161(4) 0.163(4) 0.210(4) -0.016(4) 0.005(4) 0.071(3)
C126 0.168(4) 0.173(4) 0.217(4) -0.015(4) 0.002(4) 0.064(3)
C125 0.164(4) 0.166(4) 0.213(4) -0.015(4) 0.004(4) 0.065(3)
C124 0.157(3) 0.158(3) 0.204(4) -0.012(3) -0.001(3) 0.070(3)
C123 0.155(3) 0.154(3) 0.203(3) -0.008(3) -0.005(3) 0.070(3)
C122 0.161(3) 0.161(3) 0.209(4) -0.013(3) -0.002(3) 0.065(3)
C121 0.164(4) 0.166(4) 0.212(4) -0.011(4) 0.001(4) 0.065(3)
C176 0.132(3) 0.135(3) 0.198(3) 0.002(3) 0.002(3) 0.086(2)
O11 0.135(4) 0.154(4) 0.194(4) -0.035(3) -0.043(3) 0.091(3)
C158 0.132(3) 0.135(3) 0.198(3) 0.002(3) 0.002(3) 0.086(2)
O12 0.135(4) 0.154(4) 0.194(4) -0.035(3) -0.043(3) 0.091(3)
O1 0.170(6) 0.151(6) 0.228(7) -0.034(5) -0.050(6) 0.101(5)
C33 0.163(4) 0.162(4) 0.223(4) 0.000(4) -0.007(4) 0.075(3)
C34 0.164(4) 0.163(4) 0.220(4) -0.004(4) -0.011(4) 0.070(3)
C35 0.153(3) 0.154(3) 0.214(4) -0.005(3) -0.004(3) 0.078(3)
C36 0.164(3) 0.166(3) 0.221(4) -0.002(3) -0.002(3) 0.067(3)
C37 0.160(4) 0.160(4) 0.225(4) 0.002(4) -0.005(4) 0.077(3)
C38 0.163(4) 0.163(4) 0.224(4) 0.000(4) -0.001(4) 0.077(3)
C39 0.164(4) 0.165(4) 0.225(4) 0.005(4) -0.006(4) 0.076(3)
C40 0.162(4) 0.160(4) 0.225(4) 0.001(4) -0.003(4) 0.082(4)
C41 0.163(4) 0.166(4) 0.226(4) 0.010(4) -0.009(4) 0.078(4)
C42 0.176(4) 0.176(4) 0.237(4) 0.003(4) -0.001(4) 0.067(4)
O56 0.133(4) 0.147(5) 0.194(5) -0.024(4) -0.015(4) 0.077(4)
O57 0.068(2) 0.059(2) 0.196(4) 0.016(2) 0.028(3) 0.0355(19)
C177 0.165(5) 0.158(5) 0.199(5) -0.018(5) 0.010(5) 0.058(5)
O2 0.067(2) 0.066(2) 0.164(4) -0.021(2) 0.008(2) 0.0296(19)

loop_
_atom_type_symbol
_atom_type_description
_atom_type_scat_dispersion_real
_atom_type_scat_dispersion_imag
_atom_type_scat_source
C C 0.0033 0.0016 'International Tables Vol C Tables 4.2.6.8 and 6.1.1.4'
H H 0.0000 0.0000 'International Tables Vol C Tables 4.2.6.8 and 6.1.1.4'
O O 0.0106 0.0060 'International Tables Vol C Tables 4.2.6.8 and 6.1.1.4'
P P 0.1023 0.0942 'International Tables Vol C Tables 4.2.6.8 and 6.1.1.4'
Zr Zr -2.9673 0.5597 'International Tables Vol C Tables 4.2.6.8 and 6.1.1.4'

loop_
_geom_angle_atom_site_label_1
_geom_angle_atom_site_label_2
_geom_angle_atom_site_label_3
_geom_angle
_geom_angle_site_symmetry_1
_geom_angle_site_symmetry_3
Zr4 Zr1 Zr4 91.12(4) 4 .
Zr5 Zr1 Zr4 60.81(3) . .
Zr5 Zr1 Zr4 60.81(3) 4 4
Zr5 Zr1 Zr4 60.61(3) 4 .
Zr5 Zr1 Zr4 60.61(3) . 4
Zr5 Zr1 Zr5 91.35(4) 4 .
O21 Zr1 Zr4 90.47(19) 4 .
O21 Zr1 Zr4 32.24(19) . .
O21 Zr1 Zr4 90.47(19) . 4
O21 Zr1 Zr4 32.25(19) 4 4
O21 Zr1 Zr5 37.03(19) . .
O21 Zr1 Zr5 87.85(19) 4 .
O21 Zr1 Zr5 37.0(2) 4 4
O21 Zr1 Zr5 87.84(19) . 4
O21 Zr1 O21 106.5(4) 4 .
O21 Zr1 O19 71.5(3) 4 .
O21 Zr1 O19 68.9(3) 4 4
O21 Zr1 O19 71.5(3) . 4
O21 Zr1 O19 68.9(3) . .
O21 Zr1 O15 139.1(2) . 4
O21 Zr1 O15 83.1(2) 4 4
O21 Zr1 O15 139.1(2) 4 .
O21 Zr1 O15 83.1(2) . .
O21 Zr1 O10 78.4(2) 4 3
O21 Zr1 O10 146.0(2) 4 6
O21 Zr1 O10 146.0(2) . 3
O21 Zr1 O10 78.4(2) . 6
O19 Zr1 Zr4 90.52(18) 4 .
O19 Zr1 Zr4 90.52(18) . 4
O19 Zr1 Zr4 36.70(16) . .
O19 Zr1 Zr4 36.70(16) 4 4
O19 Zr1 Zr5 34.49(17) 4 .
O19 Zr1 Zr5 91.90(17) 4 4
O19 Zr1 Zr5 91.89(17) . .
O19 Zr1 Zr5 34.49(17) . 4
O19 Zr1 O19 111.0(4) 4 .
O19 Zr1 O15 77.4(2) 4 .
O19 Zr1 O15 77.5(2) . 4
O19 Zr1 O15 145.1(2) 4 4
O19 Zr1 O15 145.1(2) . .
O19 Zr1 O10 79.6(2) . 6
O19 Zr1 O10 79.6(2) 4 3
O19 Zr1 O10 140.7(2) 4 6
O19 Zr1 O10 140.7(2) . 3
O15 Zr1 Zr4 110.89(14) 4 .
O15 Zr1 Zr4 112.86(14) 4 4
O15 Zr1 Zr4 110.89(14) . 4
O15 Zr1 Zr4 112.86(14) . .
O15 Zr1 Zr5 167.77(15) 4 .
O15 Zr1 Zr5 167.77(15) . 4
O15 Zr1 Zr5 76.48(15) 4 4
O15 Zr1 Zr5 76.48(15) . .
O15 Zr1 O15 115.7(3) 4 .
O15 Zr1 O10 74.4(2) . 6
O15 Zr1 O10 73.2(2) . 3
O15 Zr1 O10 73.2(2) 4 6
O15 Zr1 O10 74.4(2) 4 3
O10 Zr1 Zr4 76.09(14) 6 .
O10 Zr1 Zr4 167.19(15) 3 .
O10 Zr1 Zr4 167.19(15) 6 4
O10 Zr1 Zr4 76.09(14) 3 4
O10 Zr1 Zr5 111.13(15) 6 .
O10 Zr1 Zr5 111.88(14) 3 .
O10 Zr1 Zr5 111.13(15) 3 4
O10 Zr1 Zr5 111.88(14) 6 4
O10 Zr1 O10 116.7(3) 3 6
Zr8 Zr2 Zr6 91.73(3) . .
Zr8 Zr2 Zr9 61.23(3) . .
Zr8 Zr2 Zr10 60.94(3) . .
Zr9 Zr2 Zr6 60.69(3) . .
Zr10 Zr2 Zr6 61.23(3) . .
Zr10 Zr2 Zr9 91.83(3) . .
O42 Zr2 Zr6 92.47(18) . .
O42 Zr2 Zr8 33.50(19) . .
O42 Zr2 Zr9 38.02(19) . .
O42 Zr2 Zr10 90.04(18) . .
O41 Zr2 Zr6 38.71(18) . .
O41 Zr2 Zr8 93.59(19) . .
O41 Zr2 Zr9 35.90(19) . .
O41 Zr2 Zr10 95.35(18) . .
O41 Zr2 O42 73.9(3) . .
O41 Zr2 O54 142.2(2) . 5_664
O41 Zr2 O2 72.1(2) . 2_664
O52 Zr2 Zr6 111.9(2) 5_664 .
O52 Zr2 Zr8 111.58(18) 5_664 .
O52 Zr2 Zr9 167.92(19) 5_664 .
O52 Zr2 Zr10 76.10(18) 5_664 .
O52 Zr2 O42 140.1(3) 5_664 .
O52 Zr2 O41 143.6(3) 5_664 .
O52 Zr2 O38 76.8(2) 5_664 .
O52 Zr2 O54 73.1(3) 5_664 5_664
O52 Zr2 O57 75.3(2) 5_664 3_665
O52 Zr2 O2 118.7(2) 5_664 2_664
O38 Zr2 Zr6 94.18(17) . .
O38 Zr2 Zr8 36.69(16) . .
O38 Zr2 Zr9 93.76(17) . .
O38 Zr2 Zr10 37.45(16) . .
O38 Zr2 O42 70.1(2) . .
O38 Zr2 O41 117.4(3) . .
O38 Zr2 O54 70.2(2) . 5_664
O38 Zr2 O57 143.2(2) . 3_665
O38 Zr2 O2 142.0(2) . 2_664
O54 Zr2 Zr6 162.48(16) 5_664 .
O54 Zr2 Zr8 71.07(17) 5_664 .
O54 Zr2 Zr9 111.12(17) 5_664 .
O54 Zr2 Zr10 105.70(15) 5_664 .
O54 Zr2 O42 75.1(2) 5_664 .
O54 Zr2 O2 81.30(18) 5_664 2_664
O39 Zr2 Zr6 36.4(2) . .
O39 Zr2 Zr8 85.8(2) . .
O39 Zr2 Zr9 88.7(2) . .
O39 Zr2 Zr10 31.0(2) . .
O39 Zr2 O42 106.0(3) . .
O39 Zr2 O41 75.0(3) . .
O39 Zr2 O52 80.9(3) . 5_664
O39 Zr2 O38 68.4(3) . .
O39 Zr2 O54 134.9(3) . 5_664
O39 Zr2 O57 83.9(2) . 3_665
O39 Zr2 O2 143.8(2) . 2_664
O57 Zr2 Zr6 74.84(12) 3_665 .
O57 Zr2 Zr8 166.54(12) 3_665 .
O57 Zr2 Zr9 109.82(10) 3_665 .
O57 Zr2 Zr10 111.66(13) 3_665 .
O57 Zr2 O42 143.7(2) 3_665 .
O57 Zr2 O41 75.4(2) 3_665 .
O57 Zr2 O54 122.4(2) 3_665 5_664
O57 Zr2 O2 73.60(16) 3_665 2_664
O2 Zr2 Zr6 108.85(10) 2_664 .
O2 Zr2 Zr8 110.80(13) 2_664 .
O2 Zr2 Zr9 73.35(12) 2_664 .
O2 Zr2 Zr10 165.13(12) 2_664 .
O2 Zr2 O42 79.0(2) 2_664 .
Zr4 Zr3 Zr4 91.03(4) 4 .
Zr4 Zr3 Zr5 60.48(3) . 4
Zr4 Zr3 Zr5 60.68(3) 4 4
Zr4 Zr3 Zr5 60.48(3) 4 .
Zr4 Zr3 Zr5 60.68(3) . .
Zr5 Zr3 Zr5 90.99(4) 4 .
O16 Zr3 Zr4 93.9(2) 4 .
O16 Zr3 Zr4 38.06(19) 4 4
O16 Zr3 Zr4 93.9(2) . 4
O16 Zr3 Zr4 38.07(19) . .
O16 Zr3 Zr5 37.19(19) 4 4
O16 Zr3 Zr5 37.19(19) . .
O16 Zr3 Zr5 94.4(2) . 4
O16 Zr3 Zr5 94.4(2) 4 .
O16 Zr3 O16 118.2(5) 4 .
O17 Zr3 Zr4 86.05(14) . 4
O17 Zr3 Zr4 86.05(14) 4 .
O17 Zr3 Zr4 34.06(15) 4 4
O17 Zr3 Zr4 34.06(15) . .
O17 Zr3 Zr5 32.35(14) . 4
O17 Zr3 Zr5 86.97(15) 4 4
O17 Zr3 Zr5 86.97(15) . .
O17 Zr3 Zr5 32.35(14) 4 .
O17 Zr3 O16 69.5(2) 4 .
O17 Zr3 O16 69.5(2) . 4
O17 Zr3 O16 72.1(2) . .
O17 Zr3 O16 72.1(2) 4 4
O17 Zr3 O17 100.4(3) 4 .
O17 Zr3 O59 82.8(2) . 5_554
O17 Zr3 O59 141.6(2) 4 5_554
O17 Zr3 O59 82.8(2) 4 2
O17 Zr3 O59 141.6(2) . 2
O17 Zr3 O11 79.2(2) . 4
O17 Zr3 O11 143.9(2) 4 4
O17 Zr3 O11 79.2(2) 4 .
O17 Zr3 O11 143.9(2) . .
O59 Zr3 Zr4 166.48(19) 2 .
O59 Zr3 Zr4 166.48(19) 5_554 4
O59 Zr3 Zr4 75.46(18) 2 4
O59 Zr3 Zr4 75.45(18) 5_554 .
O59 Zr3 Zr5 111.20(17) 2 .
O59 Zr3 Zr5 111.20(17) 5_554 4
O59 Zr3 Zr5 111.08(19) 2 4
O59 Zr3 Zr5 111.09(19) 5_554 .
O59 Zr3 O16 75.4(3) 2 4
O59 Zr3 O16 75.4(3) 5_554 .
O59 Zr3 O16 141.3(2) 5_554 4
O59 Zr3 O16 141.3(2) 2 .
O59 Zr3 O59 118.1(4) 2 5_554
O59 Zr3 O11 74.5(3) 2 .
O59 Zr3 O11 76.6(3) 5_554 .
O59 Zr3 O11 76.6(3) 2 4
O59 Zr3 O11 74.5(3) 5_554 4
O11 Zr3 Zr4 110.9(2) . .
O11 Zr3 Zr4 110.9(2) 4 4
O11 Zr3 Zr4 108.78(19) . 4
O11 Zr3 Zr4 108.79(19) 4 .
O11 Zr3 Zr5 164.4(2) . 4
O11 Zr3 Zr5 73.5(2) . .
O11 Zr3 Zr5 73.5(2) 4 4
O11 Zr3 Zr5 164.5(2) 4 .
O11 Zr3 O16 140.4(2) 4 .
O11 Zr3 O16 140.4(2) . 4
O11 Zr3 O16 74.1(3) 4 4
O11 Zr3 O16 74.1(3) . .
O11 Zr3 O11 122.0(4) 4 .
Zr1 Zr4 Zr3 88.93(3) . .
Zr1 Zr4 Zr5 59.68(2) . 4
Zr1 Zr4 Zr5 59.58(2) . .
Zr3 Zr4 Zr5 59.86(2) . 4
Zr3 Zr4 Zr5 59.76(2) . .
Zr5 Zr4 Zr5 90.09(3) 4 .
O16 Zr4 Zr1 92.2(2) . .
O16 Zr4 Zr3 38.0(2) . .
O16 Zr4 Zr5 93.7(2) . 4
O16 Zr4 Zr5 36.5(2) . .
O16 Zr4 O18 143.6(3) . .
O16 Zr4 O9 141.3(3) . 6
O17 Zr4 Zr1 84.55(13) . .
O17 Zr4 Zr3 31.90(14) . .
O17 Zr4 Zr5 84.40(14) . .
O17 Zr4 Zr5 33.30(13) . 4
O17 Zr4 O16 69.8(3) . .
O17 Zr4 O19 66.6(2) . .
O17 Zr4 O18 90.5(2) . .
O17 Zr4 O9 138.0(2) . 6
O17 Zr4 O58 80.8(3) . 5_554
O21 Zr4 Zr1 34.57(19) . .
O21 Zr4 Zr3 88.6(2) . .
O21 Zr4 Zr5 89.0(2) . 4
O21 Zr4 Zr5 34.7(2) . .
O21 Zr4 O16 71.2(3) . .
O21 Zr4 O17 102.2(2) . .
O21 Zr4 O19 71.8(3) . .
O21 Zr4 O18 144.8(3) . .
O21 Zr4 O9 75.7(3) . 6
O21 Zr4 O20 87.5(2) . .
O21 Zr4 O58 141.8(3) . 5_554
O19 Zr4 Zr1 37.21(17) . .
O19 Zr4 Zr3 88.76(18) . .
O19 Zr4 Zr5 91.19(18) . .
O19 Zr4 Zr5 33.49(17) . 4
O19 Zr4 O16 113.3(3) . .
O19 Zr4 O18 83.9(3) . .
O19 Zr4 O9 73.2(3) . 6
O19 Zr4 O58 139.3(4) . 5_554
O18 Zr4 Zr1 116.89(18) . .
O18 Zr4 Zr3 116.6(2) . .
O18 Zr4 Zr5 174.0(2) . .
O18 Zr4 Zr5 83.9(2) . 4
O9 Zr4 Zr1 70.19(17) 6 .
O9 Zr4 Zr3 158.97(18) 6 .
O9 Zr4 Zr5 105.25(19) 6 4
O9 Zr4 Zr5 108.78(17) 6 .
O9 Zr4 O18 73.1(3) 6 .
O20 Zr4 Zr1 117.57(16) . .
O20 Zr4 Zr3 118.06(17) . .
O20 Zr4 Zr5 85.87(16) . .
O20 Zr4 Zr5 175.94(17) . 4
O20 Zr4 O16 83.3(3) . .
O20 Zr4 O17 146.2(2) . .
O20 Zr4 O19 146.0(2) . .
O20 Zr4 O18 100.1(3) . .
O20 Zr4 O9 75.8(3) . 6
O20 Zr4 O58 72.3(3) . 5_554
O58 Zr4 Zr1 162.8(3) 5_554 .
O58 Zr4 Zr3 73.9(3) 5_554 .
O58 Zr4 Zr5 109.9(3) 5_554 .
O58 Zr4 Zr5 109.6(3) 5_554 4
O58 Zr4 O16 74.4(3) 5_554 .
O58 Zr4 O18 72.3(3) 5_554 .
O58 Zr4 O9 126.9(3) 5_554 6
Zr1 Zr5 Zr3 88.83(3) . .
Zr1 Zr5 Zr4 59.61(2) . .
Zr1 Zr5 Zr4 59.71(2) . 4
Zr3 Zr5 Zr4 59.66(2) . 4
Zr3 Zr5 Zr4 59.56(2) . .
Zr4 Zr5 Zr4 89.91(3) 4 .
O16 Zr5 Zr1 92.7(2) . .
O16 Zr5 Zr3 37.6(2) . .
O16 Zr5 Zr4 37.1(2) . .
O16 Zr5 Zr4 93.5(2) . 4
O16 Zr5 O21 68.7(3) . .
O16 Zr5 O14 139.7(3) . .
O16 Zr5 O13 142.1(3) . .
O16 Zr5 O12 70.3(3) . .
O17 Zr5 Zr1 85.27(14) 4 .
O17 Zr5 Zr3 31.10(13) 4 .
O17 Zr5 Zr4 34.19(14) 4 4
O17 Zr5 Zr4 84.01(14) 4 .
O17 Zr5 O16 68.7(2) 4 .
O17 Zr5 O21 100.8(2) 4 .
O17 Zr5 O14 141.9(2) 4 .
O17 Zr5 O13 90.6(3) 4 .
O17 Zr5 O22 145.4(2) 4 .
O17 Zr5 O12 75.2(2) 4 .
O21 Zr5 Zr1 36.26(18) . .
O21 Zr5 Zr3 85.88(19) . .
O21 Zr5 Zr4 89.00(18) . 4
O21 Zr5 Zr4 31.70(19) . .
O21 Zr5 O14 78.0(3) . .
O21 Zr5 O13 148.7(3) . .
O21 Zr5 O12 137.2(3) . .
O19 Zr5 Zr1 36.54(18) 4 .
O19 Zr5 Zr3 89.89(18) 4 .
O19 Zr5 Zr4 91.18(19) 4 .
O19 Zr5 Zr4 34.99(17) 4 4
O19 Zr5 O16 114.3(3) 4 .
O19 Zr5 O17 69.0(2) 4 4
O19 Zr5 O21 72.7(3) 4 .
O19 Zr5 O14 74.6(3) 4 .
O19 Zr5 O13 84.7(3) 4 .
O19 Zr5 O22 145.1(2) 4 .
O19 Zr5 O12 137.7(3) 4 .
O14 Zr5 Zr1 71.41(17) . .
O14 Zr5 Zr3 160.24(17) . .
O14 Zr5 Zr4 107.72(17) . .
O14 Zr5 Zr4 108.25(19) . 4
O14 Zr5 O12 130.9(3) . .
O13 Zr5 Zr1 117.8(2) . .
O13 Zr5 Zr3 116.1(2) . .
O13 Zr5 Zr4 174.1(2) . .
O13 Zr5 Zr4 84.3(2) . 4
O13 Zr5 O14 75.3(3) . .
O13 Zr5 O12 73.8(3) . .
O22 Zr5 Zr1 119.19(15) . .
O22 Zr5 Zr3 119.16(15) . .
O22 Zr5 Zr4 178.07(16) . 4
O22 Zr5 Zr4 88.17(15) . .
O22 Zr5 O16 84.9(3) . .
O22 Zr5 O21 89.4(2) . .
O22 Zr5 O14 72.4(2) . .
O22 Zr5 O13 97.6(3) . .
O22 Zr5 O12 75.0(2) . .
O12 Zr5 Zr1 157.6(2) . .
O12 Zr5 Zr3 68.8(2) . .
O12 Zr5 Zr4 105.6(2) . 4
O12 Zr5 Zr4 106.82(19) . .
Zr2 Zr6 Zr9 59.53(3) . .
Zr2 Zr6 Zr10 59.05(3) . .
Zr7 Zr6 Zr2 88.03(3) . .
Zr7 Zr6 Zr9 59.73(3) . .
Zr7 Zr6 Zr10 59.29(3) . .
Zr9 Zr6 Zr10 89.88(3) . .
O44 Zr6 Zr2 88.7(2) . .
O44 Zr6 Zr7 40.9(2) . .
O44 Zr6 Zr9 94.9(2) . .
O44 Zr6 Zr10 32.4(2) . .
O44 Zr6 O41 114.6(3) . .
O44 Zr6 O33 77.9(3) . .
O44 Zr6 O32 149.2(3) . .
O41 Zr6 Zr2 38.03(19) . .
O41 Zr6 Zr7 90.84(19) . .
O41 Zr6 Zr9 35.29(18) . .
O41 Zr6 Zr10 92.68(19) . .
O41 Zr6 O32 81.4(3) . .
O31 Zr6 Zr2 117.71(17) . .
O31 Zr6 Zr7 118.19(17) . .
O31 Zr6 Zr9 175.98(19) . .
O31 Zr6 Zr10 86.13(18) . .
O31 Zr6 O44 81.9(3) . .
O31 Zr6 O41 144.4(2) . .
O31 Zr6 O33 73.0(3) . .
O31 Zr6 O32 100.3(3) . .
O31 Zr6 O56 68.8(3) . 3_665
O33 Zr6 Zr2 161.7(2) . .
O33 Zr6 Zr7 73.7(2) . .
O33 Zr6 Zr9 108.9(2) . .
O33 Zr6 Zr10 109.8(2) . .
O33 Zr6 O41 139.1(3) . .
O33 Zr6 O32 73.6(3) . .
O32 Zr6 Zr2 116.1(2) . .
O32 Zr6 Zr7 117.7(2) . .
O32 Zr6 Zr9 83.6(2) . .
O32 Zr6 Zr10 173.4(2) . .
O39 Zr6 Zr2 34.65(19) . .
O39 Zr6 Zr7 82.85(19) . .
O39 Zr6 Zr9 86.24(19) . .
O39 Zr6 Zr10 30.27(19) . .
O39 Zr6 O44 62.7(3) . .
O39 Zr6 O41 72.6(3) . .
O39 Zr6 O31 90.1(3) . .
O39 Zr6 O33 139.0(3) . .
O39 Zr6 O32 147.2(3) . .
O39 Zr6 O56 79.2(3) . 3_665
O76 Zr6 Zr2 81.73(19) . .
O76 Zr6 Zr7 35.63(19) . .
O76 Zr6 Zr9 29.25(19) . .
O76 Zr6 Zr10 85.86(19) . .
O76 Zr6 O44 76.1(3) . .
O76 Zr6 O41 64.5(3) . .
O76 Zr6 O31 150.3(2) . .
O76 Zr6 O33 83.0(3) . .
O76 Zr6 O32 89.0(3) . .
O76 Zr6 O39 97.1(3) . .
O76 Zr6 O56 140.8(3) . 3_665
O56 Zr6 Zr2 73.38(16) 3_665 .
O56 Zr6 Zr7 160.85(16) 3_665 .
O56 Zr6 Zr9 112.04(19) 3_665 .
O56 Zr6 Zr10 105.63(19) 3_665 .
O56 Zr6 O44 131.6(3) 3_665 .
O56 Zr6 O41 77.4(2) 3_665 .
O56 Zr6 O33 124.9(3) 3_665 .
O56 Zr6 O32 75.9(3) 3_665 .
Zr6 Zr7 Zr9 60.59(3) . .
Zr8 Zr7 Zr6 91.37(3) . .
Zr8 Zr7 Zr9 60.91(3) . .
Zr8 Zr7 Zr10 60.61(3) . .
Zr10 Zr7 Zr6 61.12(3) . .
Zr10 Zr7 Zr9 91.44(3) . .
O44 Zr7 Zr6 39.1(2) . .
O44 Zr7 Zr8 91.41(19) . .
O44 Zr7 Zr9 94.1(2) . .
O44 Zr7 Zr10 34.53(19) . .
O34 Zr7 Zr6 77.22(15) . .
O34 Zr7 Zr8 168.55(15) . .
O34 Zr7 Zr9 111.36(14) . .
O34 Zr7 Zr10 113.32(15) . .
O34 Zr7 O44 80.4(2) . .
O34 Zr7 O43 141.3(2) . .
O40 Zr7 Zr6 84.7(2) . .
O40 Zr7 Zr8 30.7(2) . .
O40 Zr7 Zr9 83.1(2) . .
O40 Zr7 Zr10 33.4(2) . .
O40 Zr7 O44 67.7(3) . .
O40 Zr7 O34 146.1(3) . .
O40 Zr7 O7 84.7(3) . 5_554
O40 Zr7 O28 85.4(3) . 6
O40 Zr7 O46 142.3(3) . .
O40 Zr7 O43 67.8(3) . .
O40 Zr7 O76 95.6(3) . .
O7 Zr7 Zr6 165.95(16) 5_554 .
O7 Zr7 Zr8 74.87(16) 5_554 .
O7 Zr7 Zr9 108.88(16) 5_554 .
O7 Zr7 Zr10 112.54(16) 5_554 .
O7 Zr7 O44 141.7(3) 5_554 .
O7 Zr7 O34 116.5(2) 5_554 .
O7 Zr7 O43 73.1(3) 5_554 .
O28 Zr7 Zr6 112.65(17) 6 .
O28 Zr7 Zr8 110.35(16) 6 .
O28 Zr7 Zr9 167.20(17) 6 .
O28 Zr7 Zr10 75.82(17) 6 .
O28 Zr7 O44 76.2(3) 6 .
O28 Zr7 O34 75.7(2) 6 .
O28 Zr7 O7 75.7(2) 6 5_554
O28 Zr7 O43 140.2(3) 6 .
O28 Zr7 O76 145.7(2) 6 .
O46 Zr7 Zr6 111.31(18) . .
O46 Zr7 Zr8 112.46(19) . .
O46 Zr7 Zr9 76.63(18) . .
O46 Zr7 Zr10 168.06(18) . .
O46 Zr7 O44 144.4(3) . .
O46 Zr7 O34 71.6(2) . .
O46 Zr7 O7 72.5(2) . 5_554
O46 Zr7 O28 116.1(2) . 6
O46 Zr7 O43 76.9(3) . .
O46 Zr7 O76 83.2(2) . .
O43 Zr7 Zr6 94.3(2) . .
O43 Zr7 Zr8 37.3(2) . .
O43 Zr7 Zr9 37.8(2) . .
O43 Zr7 Zr10 94.0(2) . .
O43 Zr7 O44 116.3(3) . .
O76 Zr7 Zr6 34.05(18) . .
O76 Zr7 Zr8 84.58(18) . .
O76 Zr7 Zr9 31.18(18) . .
O76 Zr7 Zr10 86.30(17) . .
O76 Zr7 O44 72.7(3) . .
O76 Zr7 O34 85.3(2) . .
O76 Zr7 O7 138.6(2) . 5_554
O76 Zr7 O43 69.0(3) . .
Zr2 Zr8 Zr7 88.86(3) . .
Zr2 Zr8 Zr9 59.78(3) . .
Zr2 Zr8 Zr10 59.72(3) . .
Zr7 Zr8 Zr9 59.78(3) . .
Zr7 Zr8 Zr10 59.75(3) . .
Zr10 Zr8 Zr9 90.28(3) . .
O8 Zr8 Zr2 161.8(2) 5_554 .
O8 Zr8 Zr7 72.9(2) 5_554 .
O8 Zr8 Zr9 109.3(3) 5_554 .
O8 Zr8 Zr10 108.5(3) 5_554 .
O8 Zr8 O36 72.3(4) 5_554 .
O8 Zr8 O38 141.4(3) 5_554 .
O8 Zr8 O37 72.3(3) 5_554 .
O8 Zr8 O43 73.8(3) 5_554 .
O8 Zr8 O55 124.1(3) 5_554 5_664
O42 Zr8 Zr2 38.5(2) . .
O42 Zr8 Zr7 90.5(2) . .
O42 Zr8 Zr9 34.5(2) . .
O42 Zr8 Zr10 93.3(2) . .
O42 Zr8 O8 139.2(4) . 5_554
O42 Zr8 O36 82.0(3) . .
O42 Zr8 O40 102.9(3) . .
O42 Zr8 O38 73.9(3) . .
O42 Zr8 O37 145.7(3) . .
O42 Zr8 O43 70.0(3) . .
O42 Zr8 O55 78.5(3) . 5_664
O36 Zr8 Zr2 117.5(2) . .
O36 Zr8 Zr7 114.6(2) . .
O36 Zr8 Zr9 82.8(2) . .
O36 Zr8 Zr10 172.8(2) . .
O40 Zr8 Zr2 82.4(2) . .
O40 Zr8 Zr7 30.3(2) . .
O40 Zr8 Zr9 81.8(2) . .
O40 Zr8 Zr10 32.9(2) . .
O40 Zr8 O8 81.5(3) . 5_554
O40 Zr8 O36 143.0(3) . .
O40 Zr8 O38 69.3(3) . .
O40 Zr8 O37 94.1(3) . .
O40 Zr8 O43 70.1(3) . .
O40 Zr8 O55 139.4(3) . 5_664
O38 Zr8 Zr2 35.55(15) . .
O38 Zr8 Zr7 91.61(17) . .
O38 Zr8 Zr9 91.35(17) . .
O38 Zr8 Zr10 36.96(15) . .
O38 Zr8 O36 144.5(3) . .
O38 Zr8 O37 84.9(3) . .
O38 Zr8 O55 72.4(3) . 5_664
O37 Zr8 Zr2 117.4(2) . .
O37 Zr8 Zr7 117.3(2) . .
O37 Zr8 Zr9 175.2(2) . .
O37 Zr8 Zr10 84.9(2) . .
O37 Zr8 O36 102.0(3) . .
O43 Zr8 Zr2 92.7(2) . .
O43 Zr8 Zr7 40.0(2) . .
O43 Zr8 Zr9 36.1(2) . .
O43 Zr8 Zr10 95.6(2) . .
O43 Zr8 O36 77.7(3) . .
O43 Zr8 O38 116.3(3) . .
O43 Zr8 O37 144.3(3) . .
O43 Zr8 O55 142.1(3) . 5_664
O55 Zr8 Zr2 74.1(2) 5_664 .
O55 Zr8 Zr7 162.5(2) 5_664 .
O55 Zr8 Zr9 112.3(2) 5_664 .
O55 Zr8 Zr10 106.9(2) 5_664 .
O55 Zr8 O36 77.6(3) 5_664 .
O55 Zr8 O37 69.3(3) 5_664 .
Zr2 Zr9 Zr6 59.79(3) . .
Zr2 Zr9 Zr7 88.15(3) . .
Zr2 Zr9 Zr8 59.00(3) . .
Zr6 Zr9 Zr8 89.91(3) . .
Zr7 Zr9 Zr6 59.68(3) . .
Zr7 Zr9 Zr8 59.31(3) . .
O42 Zr9 Zr2 39.33(19) . .
O42 Zr9 Zr6 92.75(19) . .
O42 Zr9 Zr7 86.94(19) . .
O42 Zr9 Zr8 31.13(19) . .
O42 Zr9 O1 77.3(3) . 2_664
O41 Zr9 Zr2 37.4(2) . .
O41 Zr9 Zr6 37.45(19) . .
O41 Zr9 Zr7 92.72(19) . .
O41 Zr9 Zr8 92.9(2) . .
O41 Zr9 O42 76.7(3) . .
O41 Zr9 O35 145.1(3) . .
O41 Zr9 O45 140.0(3) . .
O41 Zr9 O43 117.4(3) . .
O41 Zr9 O1 74.4(3) . 2_664
O35 Zr9 Zr2 121.8(2) . .
O35 Zr9 Zr6 177.3(2) . .
O35 Zr9 Zr7 117.82(18) . .
O35 Zr9 Zr8 89.3(2) . .
O35 Zr9 O42 87.9(3) . .
O35 Zr9 O45 70.1(3) . .
O35 Zr9 O43 82.7(3) . .
O35 Zr9 O1 71.8(3) . 2_664
O45 Zr9 Zr2 160.8(2) . .
O45 Zr9 Zr6 107.8(2) . .
O45 Zr9 Zr7 72.6(2) . .
O45 Zr9 Zr8 109.4(2) . .
O45 Zr9 O42 136.8(3) . .
O45 Zr9 O43 74.4(3) . .
O45 Zr9 O1 125.8(3) . 2_664
O47 Zr9 Zr2 121.8(3) . .
O47 Zr9 Zr6 91.4(4) . .
O47 Zr9 Zr7 121.4(4) . .
O47 Zr9 Zr8 178.7(4) . .
O47 Zr9 O42 148.8(4) . .
O47 Zr9 O41 88.2(4) . .
O47 Zr9 O35 89.4(4) . .
O47 Zr9 O45 70.1(4) . .
O47 Zr9 O43 144.3(4) . .
O47 Zr9 O76 95.4(4) . .
O47 Zr9 O1 72.4(4) . 2_664
O43 Zr9 Zr2 91.4(2) . .
O43 Zr9 Zr6 95.2(2) . .
O43 Zr9 Zr7 39.8(2) . .
O43 Zr9 Zr8 35.4(2) . .
O43 Zr9 O42 65.9(3) . .
O43 Zr9 O1 135.7(3) . 2_664
O76 Zr9 Zr2 83.25(19) . .
O76 Zr9 Zr6 30.86(18) . .
O76 Zr9 Zr7 34.43(19) . .
O76 Zr9 Zr8 85.7(2) . .
O76 Zr9 O42 103.8(3) . .
O76 Zr9 O41 68.3(3) . .
O76 Zr9 O35 146.5(3) . .
O76 Zr9 O45 80.4(3) . .
O76 Zr9 O43 74.2(3) . .
O76 Zr9 O1 141.0(3) . 2_664
O1 Zr9 Zr2 73.47(16) 2_664 .
O1 Zr9 Zr6 110.9(2) 2_664 .
O1 Zr9 Zr7 161.44(17) 2_664 .
O1 Zr9 Zr8 107.2(2) 2_664 .
Zr2 Zr10 Zr6 59.72(2) . .
Zr2 Zr10 Zr7 88.59(3) . .
Zr2 Zr10 Zr8 59.34(3) . .
Zr7 Zr10 Zr6 59.59(3) . .
Zr7 Zr10 Zr8 59.64(3) . .
Zr8 Zr10 Zr6 89.93(3) . .
O44 Zr10 Zr2 92.5(2) . .
O44 Zr10 Zr6 35.8(2) . .
O44 Zr10 Zr7 40.0(2) . .
O44 Zr10 Zr8 95.4(2) . .
O44 Zr10 O29 80.6(3) . .
O44 Zr10 O40 71.2(3) . .
O44 Zr10 O27 72.4(3) . 6
O44 Zr10 O30 144.0(3) . .
O44 Zr10 O53 140.3(3) . 5_664
O44 Zr10 O38 115.7(3) . .
O29 Zr10 Zr2 119.61(17) . .
O29 Zr10 Zr6 86.27(16) . .
O29 Zr10 Zr7 116.85(16) . .
O29 Zr10 Zr8 175.89(16) . .
O29 Zr10 O27 70.3(3) . 6
O29 Zr10 O53 75.0(3) . 5_664
O29 Zr10 O38 145.3(2) . .
O40 Zr10 Zr2 80.97(19) . .
O40 Zr10 Zr6 81.9(2) . .
O40 Zr10 Zr7 31.49(19) . .
O40 Zr10 Zr8 31.33(18) . .
O40 Zr10 O29 146.0(2) . .
O40 Zr10 O27 83.1(3) . 6
O40 Zr10 O30 98.0(3) . .
O40 Zr10 O53 138.9(3) . 5_664
O40 Zr10 O38 67.0(2) . .
O27 Zr10 Zr2 160.91(18) 6 .
O27 Zr10 Zr6 107.6(2) 6 .
O27 Zr10 Zr7 72.35(18) 6 .
O27 Zr10 Zr8 109.5(2) 6 .
O30 Zr10 Zr2 120.4(2) . .
O30 Zr10 Zr6 179.9(3) . .
O30 Zr10 Zr7 120.3(2) . .
O30 Zr10 Zr8 90.1(2) . .
O30 Zr10 O29 93.7(3) . .
O30 Zr10 O27 72.2(3) . 6
O30 Zr10 O53 69.3(3) . 5_664
O30 Zr10 O38 89.0(3) . .
O53 Zr10 Zr2 73.70(18) 5_664 .
O53 Zr10 Zr6 110.83(18) 5_664 .
O53 Zr10 Zr7 162.18(19) 5_664 .
O53 Zr10 Zr8 107.8(2) 5_664 .
O53 Zr10 O27 125.4(3) 5_664 6
O38 Zr10 Zr2 35.57(15) . .
O38 Zr10 Zr6 91.06(16) . .
O38 Zr10 Zr7 90.88(17) . .
O38 Zr10 Zr8 36.23(16) . .
O38 Zr10 O27 142.2(3) . 6
O38 Zr10 O53 73.7(3) . 5_664
O39 Zr10 Zr2 32.9(2) . .
O39 Zr10 Zr6 33.7(2) . .
O39 Zr10 Zr7 85.9(2) . .
O39 Zr10 Zr8 85.9(2) . .
O39 Zr10 O44 69.6(3) . .
O39 Zr10 O29 91.8(3) . .
O39 Zr10 O40 95.7(3) . .
O39 Zr10 O27 140.1(3) . 6
O39 Zr10 O30 146.4(3) . .
O39 Zr10 O53 80.3(3) . 5_664
O39 Zr10 O38 68.5(3) . .
O23 P1 O24 101.4(4) . .
O26 P1 O23 106.1(5) . .
O26 P1 O24 110.0(4) . .
O25 P1 O23 109.8(4) . .
O25 P1 O24 108.6(5) . .
O25 P1 O26 119.4(5) . .
O48 P2 O49 103.4(4) . .
O48 P2 O50 113.1(4) . .
O51 P2 O48 108.9(4) . .
O51 P2 O49 111.4(4) . .
O51 P2 O50 120.7(4) . .
O50 P2 O49 97.5(3) . .
Zr3 O16 Zr4 104.0(3) . .
Zr5 O16 Zr3 105.2(3) . .
Zr5 O16 Zr4 106.4(4) . .
Zr3 O17 Zr4 114.0(2) . .
Zr3 O17 Zr5 116.5(2) . 4
Zr5 O17 Zr4 112.5(2) 4 .
O4 P3 O5 99.9(4) . .
O4 P3 O6 109.3(5) . .
O4 P3 O3 105.0(5) . .
O5 P3 O6 102.2(5) . .
O3 P3 O5 116.7(5) . .
O3 P3 O6 121.6(5) . .
Zr6 O44 Zr7 100.1(3) . .
Zr10 O44 Zr6 111.7(4) . .
Zr10 O44 Zr7 105.5(3) . .
C174 O8 Zr8 134.6(7) . 5_554
Zr1 O21 Zr5 106.7(3) . .
Zr4 O21 Zr1 113.2(3) . .
Zr4 O21 Zr5 113.6(3) . .
Zr8 O42 Zr2 108.0(3) . .
Zr8 O42 Zr9 114.3(3) . .
Zr9 O42 Zr2 102.7(3) . .
Zr4 O19 Zr1 106.1(3) . .
Zr5 O19 Zr1 109.0(3) 4 .
Zr5 O19 Zr4 111.5(3) 4 .
Zr2 O41 Zr6 103.3(3) . .
Zr9 O41 Zr2 106.7(3) . .
Zr9 O41 Zr6 107.3(3) . .
C183 O34 Zr7 129.9(5) . .
C66 O23 P1 119.8(6) . .
C14 O4 P3 122.5(6) . .
C116 O48 P2 117.1(6) . .
C132 O49 P2 119.4(5) . .
Zr7 O40 Zr8 119.0(3) . .
Zr7 O40 Zr10 115.1(3) . .
Zr8 O40 Zr10 115.8(3) . .
C18 O5 P3 114.5(6) . .
C181 C180 C17 111.4(8) . .
C181 C180 C179 121.6(9) . .
C15 C180 C181 104.4(8) . .
C15 C180 C17 115.1(8) . .
C15 C180 C179 107.8(8) . .
C17 C180 C179 97.0(8) . .
C173 O15 Zr1 128.7(6) . .
C84 O24 P1 117.2(5) . .
H17A C178 H17B 108.5 . .
C22 C178 H17A 110.2 . .
C22 C178 H17B 110.2 . .
C22 C178 C179 107.7(8) . .
C179 C178 H17A 110.2 . .
C179 C178 H17B 110.2 . .
C64 C63 C68 120.0 . .
C64 C63 C61 120.9(5) . .
C68 C63 C61 119.0(5) . .
C63 C64 C171 131.7(6) . .
C65 C64 C63 120.0 . .
C65 C64 C171 108.3(6) . .
C64 C65 C169 110.6(5) . .
C66 C65 C64 120.0 . .
C66 C65 C169 129.1(5) . .
C65 C66 O23 117.6(5) . .
C65 C66 C67 120.0 . .
C67 C66 O23 121.6(5) . .
C66 C67 C68 120.0 . .
C66 C67 C71 121.0(5) . .
C68 C67 C71 118.9(5) . .
C63 C68 H68 120.0 . .
C67 C68 C63 120.0 . .
C67 C68 H68 120.0 . .
C145 C146 H146 120.0 . .
C145 C146 C141 120.0 . .
C141 C146 H146 120.0 . .
C146 C145 C144 120.0 . .
C146 C145 C158 118.9(3) . .
C144 C145 C158 121.1(3) . .
C145 C144 H144 120.0 . .
C143 C144 C145 120.0 . .
C143 C144 H144 120.0 . .
C144 C143 H143 120.0 . .
C144 C143 C142 120.0 . .
C142 C143 H143 120.0 . .
C143 C142 C141 120.0 . .
C143 C142 C137 120.0 . .
C141 C142 C137 120.0 . .
C142 C141 C146 120.0 . .
C140 C141 C146 120.0 . .
C140 C141 C142 120.0 . .
C141 C140 H140 120.0 . .
C139 C140 C141 120.0 . .
C139 C140 H140 120.0 . .
C140 C139 H139 120.0 . .
C140 C139 C138 120.0 . .
C138 C139 H139 120.0 . .
C139 C138 C133 120.5(4) . .
C137 C138 C139 120.0 . .
C137 C138 C133 119.5(4) . .
C142 C137 H137 120.0 . .
C138 C137 C142 120.0 . .
C138 C137 H137 120.0 . .
C175 O10 Zr1 129.0(5) . 2_554
C173 O14 Zr5 136.3(7) . .
H16A C163 H16B 109.0 . .
C162 C163 H16A 111.1 . .
C162 C163 H16B 111.1 . .
C118 C163 H16A 111.1 . .
C118 C163 H16B 111.1 . .
C118 C163 C162 103.5(9) . .
C81 C80 C79 120.0 . .
C81 C80 C167 129.9(6) . .
C79 C80 C167 110.1(6) . .
C80 C81 C82 120.0 . .
C80 C81 C97 119.5(5) . .
C82 C81 C97 120.5(5) . .
C81 C82 H82 120.0 . .
C81 C82 C83 120.0 . .
C83 C82 H82 120.0 . .
C82 C83 C86 120.2(5) . .
C84 C83 C82 120.0 . .
C84 C83 C86 119.8(5) . .
C83 C84 O24 121.9(5) . .
C83 C84 C79 120.0 . .
C79 C84 O24 118.0(5) . .
C80 C79 C169 107.6(5) . .
C84 C79 C80 120.0 . .
C84 C79 C169 131.3(5) . .
O34 C183 C93 117.8(8) . .
O34 C183 O33 123.9(8) . .
O33 C183 C93 115.0(8) . .
H17C C170 H17D 109.2 . .
C171 C170 H17C 111.3 . .
C171 C170 H17D 111.3 . .
C171 C170 C169 102.3(8) . .
C169 C170 H17C 111.3 . .
C169 C170 H17D 111.3 . .
C70 C69 H69 120.0 . .
C70 C69 C74 120.0 . .
C74 C69 H69 120.0 . .
C69 C70 H70 120.0 . .
C69 C70 C71 120.0 . .
C71 C70 H70 120.0 . .
C70 C71 C67 123.0(4) . .
C72 C71 C67 117.0(4) . .
C72 C71 C70 120.0 . .
C71 C72 H72 120.0 . .
C71 C72 C73 120.0 . .
C73 C72 H72 120.0 . .
C72 C73 C78 120.0 . .
C74 C73 C72 120.0 . .
C74 C73 C78 120.0 . .
C73 C74 C69 120.0 . .
C73 C74 C75 120.0 . .
C75 C74 C69 120.0 . .
C74 C75 H75 120.0 . .
C76 C75 C74 120.0 . .
C76 C75 H75 120.0 . .
C75 C76 C77 120.0 . .
C75 C76 C172 121.5(6) . .
C77 C76 C172 118.4(6) . .
C76 C77 H77 120.0 . .
C76 C77 C78 120.0 . .
C78 C77 H77 120.0 . .
C73 C78 H78 120.0 . .
C77 C78 C73 120.0 . .
C77 C78 H78 120.0 . .
C25 C26 H26 120.0 . .
C25 C26 C27 120.0 . .
C27 C26 H26 120.0 . .
C26 C25 H25 120.0 . .
C26 C25 C24 120.0 . .
C24 C25 H25 120.0 . .
C25 C24 C23 120.0 . .
C25 C24 C21 117.8(4) . .
C23 C24 C21 122.2(4) . .
C24 C23 H23 120.0 . .
C28 C23 C24 120.0 . .
C28 C23 H23 120.0 . .
C23 C28 C27 120.0 . .
C23 C28 C29 120.0 . .
C27 C28 C29 120.0 . .
C28 C27 C26 120.0 . .
C32 C27 C26 120.0 . .
C32 C27 C28 120.0 . .
C27 C32 H32 120.0 . .
C31 C32 C27 120.0 . .
C31 C32 H32 120.0 . .
C32 C31 C30 120.0 . .
C32 C31 C177 118.7(3) . .
C30 C31 C177 121.1(3) . .
C31 C30 H30 120.0 . .
C31 C30 C29 120.0 . .
C29 C30 H30 120.0 . .
C28 C29 H29 120.0 . .
C30 C29 C28 120.0 . .
C30 C29 H29 120.0 . .
C175 O9 Zr4 138.9(7) . 6
C132 C133 C138 123.2(5) . .
C132 C133 C134 120.0 . .
C134 C133 C138 115.8(5) . .
C133 C132 O49 119.8(5) . .
C133 C132 C131 120.0 . .
C131 C132 O49 118.5(5) . .
C132 C131 C161 132.0(6) . .
C136 C131 C132 120.0 . .
C136 C131 C161 107.4(6) . .
C131 C136 C135 120.0 . .
C131 C136 C159 110.0(6) . .
C135 C136 C159 130.0(6) . .
C136 C135 C149 120.5(5) . .
C134 C135 C136 120.0 . .
C134 C135 C149 119.4(5) . .
C133 C134 H134 120.0 . .
C135 C134 C133 120.0 . .
C135 C134 H134 120.0 . .
C174 O7 Zr7 131.6(5) . 5_554
C3 C4 H4 120.0 . .
C3 C4 C5 120.0 . .
C5 C4 H4 120.0 . .
C4 C3 H3 120.0 . .
C4 C3 C2 120.0 . .
C2 C3 H3 120.0 . .
C3 C2 C11 118.8(5) . .
C1 C2 C3 120.0 . .
C1 C2 C11 121.2(5) . .
C2 C1 H1 120.0 . .
C6 C1 C2 120.0 . .
C6 C1 H1 120.0 . .
C1 C6 C7 120.0 . .
C5 C6 C1 120.0 . .
C5 C6 C7 120.0 . .
C6 C5 C4 120.0 . .
C6 C5 C10 120.0 . .
C10 C5 C4 120.0 . .
C5 C10 H10 120.0 . .
C9 C10 C5 120.0 . .
C9 C10 H10 120.0 . .
C10 C9 C174 121.4(5) . .
C8 C9 C10 120.0 . .
C8 C9 C174 118.6(5) . .
C9 C8 H8 120.0 . .
C9 C8 C7 120.0 . .
C7 C8 H8 120.0 . .
C6 C7 H7 120.0 . .
C8 C7 C6 120.0 . .
C8 C7 H7 120.0 . .
O10 C175 C50 111.4(8) . .
O9 C175 O10 125.5(8) . .
O9 C175 C50 123.1(10) . .
C154 C153 H153 120.0 . .
C154 C153 C152 120.0 . .
C152 C153 H153 120.0 . .
C153 C154 C157 119.0(5) . .
C155 C154 C153 120.0 . .
C155 C154 C157 121.0(5) . .
C154 C155 H155 120.0 . .
C154 C155 C156 120.0 . .
C156 C155 H155 120.0 . .
C155 C156 H156 120.0 . .
C151 C156 C155 120.0 . .
C151 C156 H156 120.0 . .
C156 C151 C150 120.0 . .
C152 C151 C156 120.0 . .
C152 C151 C150 120.0 . .
C151 C152 C153 120.0 . .
C151 C152 C147 120.0 . .
C147 C152 C153 120.0 . .
C152 C147 H147 120.0 . .
C148 C147 C152 120.0 . .
C148 C147 H147 120.0 . .
C147 C148 H148 120.0 . .
C147 C148 C149 120.0 . .
C149 C148 H148 120.0 . .
C148 C149 C135 120.5(5) . .
C148 C149 C150 120.0 . .
C150 C149 C135 119.5(5) . .
C151 C150 H150 120.0 . .
C149 C150 C151 120.0 . .
C149 C150 H150 120.0 . .
C87 C88 H88 120.0 . .
C87 C88 C89 120.0 . .
C89 C88 H88 120.0 . .
C88 C87 H87 120.0 . .
C86 C87 C88 120.0 . .
C86 C87 H87 120.0 . .
C87 C86 C83 119.5(4) . .
C87 C86 C85 120.0 . .
C85 C86 C83 120.5(4) . .
C86 C85 H85 120.0 . .
C90 C85 C86 120.0 . .
C90 C85 H85 120.0 . .
C85 C90 C89 120.0 . .
C85 C90 C91 120.0 . .
C89 C90 C91 120.0 . .
C90 C89 C88 120.0 . .
C94 C89 C88 120.0 . .
C94 C89 C90 120.0 . .
C89 C94 H94 120.0 . .
C89 C94 C93 120.0 . .
C93 C94 H94 120.0 . .
C94 C93 C183 121.0(5) . .
C92 C93 C183 118.9(5) . .
C92 C93 C94 120.0 . .
C93 C92 H92 120.0 . .
C91 C92 C93 120.0 . .
C91 C92 H92 120.0 . .
C90 C91 H91 120.0 . .
C92 C91 C90 120.0 . .
C92 C91 H91 120.0 . .
H16C C168 H16D 109.3 . .
C169 C168 H16C 111.5 . .
C169 C168 H16D 111.5 . .
C167 C168 H16C 111.5 . .
C167 C168 H16D 111.5 . .
C167 C168 C169 101.4(8) . .
C131 C161 C162 115.2(9) . .
C131 C161 C117 121.5(7) . .
C131 C161 C160 107.3(8) . .
C162 C161 C117 95.7(8) . .
C162 C161 C160 107.7(9) . .
C160 C161 C117 108.5(8) . .
C64 C171 H17E 110.8 . .
C64 C171 H17F 110.8 . .
C170 C171 C64 104.7(8) . .
C170 C171 H17E 110.8 . .
C170 C171 H17F 110.8 . .
H17E C171 H17F 108.9 . .
C55 C56 H56 120.0 . .
C55 C56 C57 120.0 . .
C57 C56 H56 120.0 . .
C56 C55 H55 120.0 . .
C54 C55 C56 120.0 . .
C54 C55 H55 120.0 . .
C55 C54 C53 120.0 . .
C55 C54 C173 117.8(5) . .
C53 C54 C173 122.2(5) . .
C54 C53 H53 120.0 . .
C54 C53 C58 120.0 . .
C58 C53 H53 120.0 . .
C53 C58 C59 120.0 . .
C57 C58 C53 120.0 . .
C57 C58 C59 120.0 . .
C58 C57 C56 120.0 . .
C62 C57 C56 120.0 . .
C62 C57 C58 120.0 . .
C57 C62 H62 120.0 . .
C57 C62 C61 120.0 . .
C61 C62 H62 120.0 . .
C62 C61 C63 120.0(4) . .
C60 C61 C63 119.6(4) . .
C60 C61 C62 120.0 . .
C61 C60 H60 120.0 . .
C61 C60 C59 120.0 . .
C59 C60 H60 120.0 . .
C58 C59 H59 120.0 . .
C60 C59 C58 120.0 . .
C60 C59 H59 120.0 . .
C180 C181 H18A 113.0 . .
C180 C181 H18B 113.0 . .
H18A C181 H18B 110.4 . .
C182 C181 C180 93.7(9) . .
C182 C181 H18A 113.0 . .
C182 C181 H18B 113.0 . .
C45 C46 H46 120.0 . .
C45 C46 C47 120.0 . .
C47 C46 H46 120.0 . .
C46 C45 C44 120.0 . .
C46 C45 C13 114.7(4) . .
C44 C45 C13 125.2(4) . .
C45 C44 H44 120.0 . .
C43 C44 C45 120.0 . .
C43 C44 H44 120.0 . .
C44 C43 H43 120.0 . .
C44 C43 C48 120.0 . .
C48 C43 H43 120.0 . .
C43 C48 C49 120.0 . .
C47 C48 C43 120.0 . .
C47 C48 C49 120.0 . .
C48 C47 C46 120.0 . .
C52 C47 C46 120.0 . .
C52 C47 C48 120.0 . .
C47 C52 H52 120.0 . .
C47 C52 C51 120.0 . .
C51 C52 H52 120.0 . .
C52 C51 H51 120.0 . .
C50 C51 C52 120.0 . .
C50 C51 H51 120.0 . .
C51 C50 C175 116.0(6) . .
C51 C50 C49 120.0 . .
C49 C50 C175 124.0(6) . .
C48 C49 H49 120.0 . .
C50 C49 C48 120.0 . .
C50 C49 H49 120.0 . .
C15 C16 C11 120.0 . .
C15 C16 C182 109.5(7) . .
C11 C16 C182 130.5(7) . .
C16 C15 C180 104.5(6) . .
C16 C15 C14 120.0 . .
C14 C15 C180 135.4(6) . .
C15 C14 O4 117.9(6) . .
C13 C14 O4 120.8(6) . .
C13 C14 C15 120.0 . .
C14 C13 C45 121.9(5) . .
C14 C13 C12 120.0 . .
C12 C13 C45 118.1(5) . .
C13 C12 H12 120.0 . .
C13 C12 C11 120.0 . .
C11 C12 H12 120.0 . .
C16 C11 C2 123.9(6) . .
C12 C11 C2 116.1(6) . .
C12 C11 C16 120.0 . .
C65 C169 C170 96.0(6) . .
C65 C169 C168 111.9(8) . .
C79 C169 C65 120.5(7) . .
C79 C169 C170 117.5(8) . .
C79 C169 C168 100.1(7) . .
C170 C169 C168 111.4(8) . .
C183 O33 Zr6 132.0(6) . .
C22 C17 C180 107.2(6) . .
C22 C17 C18 120.0 . .
C18 C17 C180 132.6(6) . .
C17 C22 C178 110.0(7) . .
C21 C22 C178 128.8(7) . .
C21 C22 C17 120.0 . .
C22 C21 C24 121.6(6) . .
C22 C21 C20 120.0 . .
C20 C21 C24 117.9(6) . .
C21 C20 H20 120.0 . .
C19 C20 C21 120.0 . .
C19 C20 H20 120.0 . .
C20 C19 C35 116.2(6) . .
C18 C19 C20 120.0 . .
C18 C19 C35 123.8(6) . .
C17 C18 O5 117.7(6) . .
C19 C18 O5 122.1(6) . .
C19 C18 C17 120.0 . .
C80 C167 H16E 111.2 . .
C80 C167 H16F 111.2 . .
C168 C167 C80 102.8(8) . .
C168 C167 H16E 111.2 . .
C168 C167 H16F 111.2 . .
H16E C167 H16F 109.1 . .
C97 C98 H98 120.0 . .
C97 C98 C99 120.0 . .
C99 C98 H98 120.0 . .
C98 C97 C81 122.0(4) . .
C96 C97 C81 116.7(4) . .
C96 C97 C98 120.0 . .
C97 C96 H96 120.0 . .
C95 C96 C97 120.0 . .
C95 C96 H96 120.0 . .
C96 C95 H95 120.0 . .
C100 C95 C96 120.0 . .
C100 C95 H95 120.0 . .
C95 C100 C99 120.0 . .
C95 C100 C101 120.0 . .
C99 C100 C101 120.0 . .
C100 C99 C98 120.0 . .
C104 C99 C98 120.0 . .
C104 C99 C100 120.0 . .
C99 C104 H104 120.0 . .
C99 C104 C103 120.0 . .
C103 C104 H104 120.0 . .
C104 C103 H103 120.0 . .
C102 C103 C104 120.0 . .
C102 C103 H103 120.0 . .
C103 C102 C101 120.0 . .
C103 C102 C165 119.3(4) . .
C101 C102 C165 120.3(4) . .
C100 C101 H101 120.0 . .
C102 C101 C100 120.0 . .
C102 C101 H101 120.0 . .
C180 C179 H17G 111.9 . .
C180 C179 H17H 111.9 . .
C178 C179 C180 99.3(8) . .
C178 C179 H17G 111.9 . .
C178 C179 H17H 111.9 . .
H17G C179 H17H 109.6 . .
C163 C162 H16G 109.2 . .
C163 C162 H16H 109.2 . .
C161 C162 C163 112.0(10) . .
C161 C162 H16G 109.2 . .
C161 C162 H16H 109.2 . .
H16G C162 H16H 107.9 . .
O8 C174 C9 118.5(8) . .
O7 C174 O8 125.6(8) . .
O7 C174 C9 115.7(6) . .
C116 C117 C161 130.0(6) . .
C116 C117 C118 120.0 . .
C118 C117 C161 109.8(6) . .
C117 C116 O48 118.8(5) . .
C115 C116 O48 120.9(5) . .
C115 C116 C117 120.0 . .
C116 C115 C120 120.0 . .
C116 C115 C107 122.8(5) . .
C120 C115 C107 116.9(5) . .
C115 C120 H120 120.0 . .
C119 C120 C115 120.0 . .
C119 C120 H120 120.0 . .
C120 C119 C118 120.0 . .
C120 C119 C123 127.6(6) . .
C118 C119 C123 112.3(6) . .
C117 C118 C163 109.4(7) . .
C119 C118 C163 127.6(7) . .
C119 C118 C117 120.0 . .
C172 O27 Zr10 130.6(6) . 6
C166 O45 Zr9 134.7(8) . .
C164 O52 Zr2 132.0(5) . 5_654
C172 O28 Zr7 136.0(5) . 6
C164 O53 Zr10 126.1(5) . 5_654
C166 O46 Zr7 128.8(7) . .
C157 O59 Zr3 131.5(6) . 3_554
Zr2 O38 Zr8 107.8(3) . .
Zr2 O38 Zr10 107.0(3) . .
Zr8 O38 Zr10 106.8(3) . .
C165 O54 Zr2 135.8(6) . 5_654
C157 O58 Zr4 131.3(7) . 5_554
Zr2 O39 Zr6 109.0(3) . .
Zr10 O39 Zr2 116.1(4) . .
Zr10 O39 Zr6 116.0(3) . .
O54 C165 C102 109.3(7) . .
O54 C165 O55 120.4(9) . .
O55 C165 C102 126.1(8) . .
Zr8 O43 Zr7 102.8(3) . .
Zr8 O43 Zr9 108.5(4) . .
Zr9 O43 Zr7 102.3(3) . .
C165 O55 Zr8 132.1(7) . 5_654
C107 C108 H108 120.0 . .
C107 C108 C109 120.0 . .
C109 C108 H108 120.0 . .
C108 C107 C115 119.4(4) . .
C108 C107 C106 120.0 . .
C106 C107 C115 120.5(4) . .
C107 C106 H106 120.0 . .
C107 C106 C105 120.0 . .
C105 C106 H106 120.0 . .
C106 C105 H105 120.0 . .
C110 C105 C106 120.0 . .
C110 C105 H105 120.0 . .
C105 C110 C109 120.0 . .
C105 C110 C111 120.0 . .
C109 C110 C111 120.0 . .
C110 C109 C108 120.0 . .
C110 C109 C114 120.0 . .
C114 C109 C108 120.0 . .
C109 C114 H114 120.0 . .
C113 C114 C109 120.0 . .
C113 C114 H114 120.0 . .
C114 C113 H113 120.0 . .
C112 C113 C114 120.0 . .
C112 C113 H113 120.0 . .
C113 C112 C111 120.0 . .
C113 C112 C164 118.4(4) . .
C111 C112 C164 121.4(4) . .
C110 C111 H111 120.0 . .
C112 C111 C110 120.0 . .
C112 C111 H111 120.0 . .
O59 C157 C154 113.7(7) . .
O59 C157 O58 127.1(9) . .
O58 C157 C154 116.1(8) . .
O15 C173 C54 113.2(9) . .
O14 C173 O15 127.0(10) . .
O14 C173 C54 119.8(9) . .
Zr6 O76 Zr7 110.3(3) . .
Zr9 O76 Zr6 119.9(3) . .
Zr9 O76 Zr7 114.4(3) . .
C161 C160 H16I 112.2 . .
C161 C160 H16J 112.2 . .
C161 C160 C159 97.9(8) . .
H16I C160 H16J 109.8 . .
C159 C160 H16I 112.2 . .
C159 C160 H16J 112.2 . .
C181 C182 H18C 110.0 . .
C181 C182 H18D 110.0 . .
C16 C182 C181 108.3(9) . .
C16 C182 H18C 110.0 . .
C16 C182 H18D 110.0 . .
H18C C182 H18D 108.4 . .
C136 C159 C160 102.7(8) . .
C136 C159 H15A 111.2 . .
C136 C159 H15B 111.2 . .
C160 C159 H15A 111.2 . .
C160 C159 H15B 111.2 . .
H15A C159 H15B 109.1 . .
O52 C164 O53 131.4(6) . .
O52 C164 C112 113.0(6) . .
O53 C164 C112 115.6(6) . .
O45 C166 O46 124.9(11) . .
O45 C166 C128 115.6(11) . .
O46 C166 C128 116.7(11) . .
O27 C172 C76 113.5(8) . .
O28 C172 C76 122.5(9) . .
O28 C172 O27 123.9(6) . .
C129 C130 H130 120.0 . .
C129 C130 C125 120.0 . .
C125 C130 H130 120.0 . .
C130 C129 H129 120.0 . .
C128 C129 C130 120.0 . .
C128 C129 H129 120.0 . .
C129 C128 C166 119.3(7) . .
C127 C128 C166 120.6(7) . .
C127 C128 C129 120.0 . .
C128 C127 H127 120.0 . .
C128 C127 C126 120.0 . .
C126 C127 H127 120.0 . .
C127 C126 C121 120.0 . .
C125 C126 C127 120.0 . .
C125 C126 C121 120.0 . .
C126 C125 C130 120.0 . .
C124 C125 C130 120.0 . .
C124 C125 C126 120.0 . .
C125 C124 H124 120.0 . .
C125 C124 C123 120.0 . .
C123 C124 H124 120.0 . .
C124 C123 C119 120.9(5) . .
C122 C123 C119 118.2(5) . .
C122 C123 C124 120.0 . .
C123 C122 H122 120.0 . .
C123 C122 C121 120.0 . .
C121 C122 H122 120.0 . .
C126 C121 H121 120.0 . .
C122 C121 C126 120.0 . .
C122 C121 H121 120.0 . .
O11 C176 O12 119.5(10) . .
O11 C176 C40 110.4(8) . .
O12 C176 C40 116.4(7) . .
C176 O11 Zr3 135.9(7) . .
O56 C158 C145 117.1(5) . .
O57 C158 C145 117.0(5) . .
O57 C158 O56 125.6(5) . .
C176 O12 Zr5 136.6(7) . .
C177 O1 Zr9 131.3(6) . 3_565
C34 C33 H33 120.0 . .
C34 C33 C38 120.0 . .
C38 C33 H33 120.0 . .
C33 C34 H34 120.0 . .
C35 C34 C33 120.0 . .
C35 C34 H34 120.0 . .
C34 C35 C19 116.3(5) . .
C34 C35 C36 120.0 . .
C36 C35 C19 123.6(5) . .
C35 C36 H36 120.0 . .
C37 C36 C35 120.0 . .
C37 C36 H36 120.0 . .
C36 C37 C42 120.0 . .
C38 C37 C36 120.0 . .
C38 C37 C42 120.0 . .
C37 C38 C33 120.0 . .
C37 C38 C39 120.0 . .
C39 C38 C33 120.0 . .
C38 C39 H39 120.0 . .
C40 C39 C38 120.0 . .
C40 C39 H39 120.0 . .
C39 C40 C176 122.8(5) . .
C41 C40 C176 115.1(5) . .
C41 C40 C39 120.0 . .
C40 C41 H41 120.0 . .
C40 C41 C42 120.0 . .
C42 C41 H41 120.0 . .
C37 C42 H42 120.0 . .
C41 C42 C37 120.0 . .
C41 C42 H42 120.0 . .
C158 O56 Zr6 131.5(5) . 2_654
C158 O57 Zr2 133.3(4) . 2_654
O1 C177 C31 118.9(7) . .
O2 C177 C31 108.9(6) . .
O2 C177 O1 127.7(8) . .
C177 O2 Zr2 131.3(5) . 3_565

loop_
_geom_bond_atom_site_label_1
_geom_bond_atom_site_label_2
_geom_bond_distance
_geom_bond_site_symmetry_2
Zr1 Zr4 3.4894(12) .
Zr1 Zr4 3.4891(12) 4
Zr1 Zr5 3.4882(12) 4
Zr1 Zr5 3.4882(12) .
Zr1 O21 2.154(7) 4
Zr1 O21 2.154(7) .
Zr1 O19 2.196(6) .
Zr1 O19 2.196(6) 4
Zr1 O15 2.198(5) 4
Zr1 O15 2.198(5) .
Zr1 O10 2.231(6) 3
Zr1 O10 2.231(6) 6
Zr2 Zr6 3.4950(13) .
Zr2 Zr8 3.4578(13) .
Zr2 Zr9 3.4857(13) .
Zr2 Zr10 3.4712(13) .
Zr2 O42 2.264(7) .
Zr2 O41 2.212(7) .
Zr2 O52 2.111(7) 5_664
Zr2 O38 2.111(6) .
Zr2 O54 2.242(7) 5_664
Zr2 O39 2.101(7) .
Zr2 O57 2.199(4) 3_665
Zr2 O2 2.248(4) 2_664
Zr3 Zr4 3.4921(12) 4
Zr3 Zr4 3.4921(12) .
Zr3 Zr5 3.4990(12) .
Zr3 Zr5 3.4990(12) 4
Zr3 O16 2.214(8) 4
Zr3 O16 2.214(8) .
Zr3 O17 2.021(5) .
Zr3 O17 2.021(5) 4
Zr3 O59 2.148(6) 2
Zr3 O59 2.148(6) 5_554
Zr3 O11 2.178(8) .
Zr3 O11 2.178(8) 4
Zr4 Zr5 3.5313(13) .
Zr4 Zr5 3.5210(15) 4
Zr4 O16 2.219(7) .
Zr4 O17 2.141(5) .
Zr4 O21 2.025(7) .
Zr4 O19 2.170(6) .
Zr4 O18 2.354(8) .
Zr4 O9 2.280(7) 6
Zr4 O20 2.128(6) .
Zr4 O58 2.184(9) 5_554
Zr5 Zr4 3.5209(15) 4
Zr5 O16 2.191(8) .
Zr5 O17 2.093(5) 4
Zr5 O21 2.193(7) .
Zr5 O19 2.089(6) 4
Zr5 O14 2.264(7) .
Zr5 O13 2.241(8) .
Zr5 O22 2.125(5) .
Zr5 O12 2.267(6) .
Zr6 Zr7 3.4944(13) .
Zr6 Zr9 3.5265(16) .
Zr6 Zr10 3.5477(14) .
Zr6 O44 2.236(9) .
Zr6 O41 2.246(7) .
Zr6 O31 2.210(6) .
Zr6 O33 2.240(8) .
Zr6 O32 2.261(8) .
Zr6 O39 2.192(7) .
Zr6 O76 2.087(7) .
Zr6 O56 2.226(7) 3_665
Zr7 Zr8 3.4797(14) .
Zr7 Zr9 3.4964(14) .
Zr7 Zr10 3.4835(13) .
Zr7 O44 2.323(8) .
Zr7 O34 2.208(6) .
Zr7 O40 2.009(7) .
Zr7 O7 2.185(6) 5_554
Zr7 O28 2.158(6) 6
Zr7 O46 2.150(7) .
Zr7 O43 2.291(9) .
Zr7 O76 2.171(7) .
Zr8 Zr9 3.5360(16) .
Zr8 Zr10 3.5137(16) .
Zr8 O8 2.152(8) 5_554
Zr8 O42 2.006(7) .
Zr8 O36 2.211(9) .
Zr8 O40 2.029(7) .
Zr8 O38 2.169(6) .
Zr8 O37 2.183(8) .
Zr8 O43 2.161(8) .
Zr8 O55 2.181(7) 5_664
Zr9 O42 2.200(7) .
Zr9 O41 2.133(7) .
Zr9 O35 2.152(6) .
Zr9 O45 2.196(9) .
Zr9 O47 1.935(12) .
Zr9 O43 2.196(8) .
Zr9 O76 1.987(7) .
Zr9 O1 2.240(8) 2_664
Zr10 O44 2.049(8) .
Zr10 O29 2.187(6) .
Zr10 O40 2.118(7) .
Zr10 O27 2.314(7) 6
Zr10 O30 2.121(8) .
Zr10 O53 2.290(7) 5_664
Zr10 O38 2.207(6) .
Zr10 O39 1.990(7) .
P1 O23 1.531(8) .
P1 O24 1.572(7) .
P1 O26 1.515(8) .
P1 O25 1.472(8) .
P2 O48 1.468(7) .
P2 O49 1.638(7) .
P2 O51 1.444(6) .
P2 O50 1.528(6) .
O17 Zr5 2.093(5) 4
P3 O4 1.586(8) .
P3 O5 1.623(8) .
P3 O6 1.646(9) .
P3 O3 1.589(10) .
O8 Zr8 2.152(8) 5_554
O8 C174 1.318(7) .
O19 Zr5 2.089(6) 4
O34 C183 1.310(10) .
O23 C66 1.426(8) .
O4 C14 1.402(8) .
O48 C116 1.442(8) .
O49 C132 1.453(7) .
O5 C18 1.419(8) .
C180 C181 1.607(15) .
C180 C15 1.553(12) .
C180 C17 1.616(12) .
C180 C179 1.605(9) .
O15 C173 1.326(12) .
O24 C84 1.407(7) .
C178 H17A 0.9700 .
C178 H17B 0.9700 .
C178 C22 1.440(10) .
C178 C179 1.547(15) .
C63 C64 1.3900 .
C63 C68 1.3900 .
C63 C61 1.534(5) .
C64 C65 1.3900 .
C64 C171 1.500(10) .
C65 C66 1.3900 .
C65 C169 1.564(11) .
C66 C67 1.3900 .
C67 C68 1.3900 .
C67 C71 1.506(6) .
C68 H68 0.9300 .
C146 H146 0.9300 .
C146 C145 1.3900 .
C146 C141 1.3900 .
C145 C144 1.3900 .
C145 C158 1.499(4) .
C144 H144 0.9300 .
C144 C143 1.3900 .
C143 H143 0.9300 .
C143 C142 1.3900 .
C142 C141 1.3900 .
C142 C137 1.3900 .
C141 C140 1.3900 .
C140 H140 0.9300 .
C140 C139 1.3900 .
C139 H139 0.9300 .
C139 C138 1.3900 .
C138 C137 1.3900 .
C138 C133 1.527(6) .
C137 H137 0.9300 .
O10 Zr1 2.231(6) 2_554
O10 C175 1.285(12) .
O14 C173 1.191(12) .
C163 H16A 0.9700 .
C163 H16B 0.9700 .
C163 C162 1.544(15) .
C163 C118 1.459(12) .
C80 C81 1.3900 .
C80 C79 1.3900 .
C80 C167 1.524(11) .
C81 C82 1.3900 .
C81 C97 1.522(5) .
C82 H82 0.9300 .
C82 C83 1.3900 .
C83 C84 1.3900 .
C83 C86 1.539(6) .
C84 C79 1.3900 .
C79 C169 1.480(11) .
C183 C93 1.439(9) .
C183 O33 1.382(12) .
C170 H17C 0.9700 .
C170 H17D 0.9700 .
C170 C171 1.471(11) .
C170 C169 1.627(11) .
C69 H69 0.9300 .
C69 C70 1.3900 .
C69 C74 1.3900 .
C70 H70 0.9300 .
C70 C71 1.3900 .
C71 C72 1.3900 .
C72 H72 0.9300 .
C72 C73 1.3900 .
C73 C74 1.3900 .
C73 C78 1.3900 .
C74 C75 1.3900 .
C75 H75 0.9300 .
C75 C76 1.3900 .
C76 C77 1.3900 .
C76 C172 1.502(5) .
C77 H77 0.9300 .
C77 C78 1.3900 .
C78 H78 0.9300 .
C26 H26 0.9300 .
C26 C25 1.3900 .
C26 C27 1.3900 .
C25 H25 0.9300 .
C25 C24 1.3900 .
C24 C23 1.3900 .
C24 C21 1.476(6) .
C23 H23 0.9300 .
C23 C28 1.3900 .
C28 C27 1.3900 .
C28 C29 1.3900 .
C27 C32 1.3900 .
C32 H32 0.9300 .
C32 C31 1.3900 .
C31 C30 1.3900 .
C31 C177 1.533(8) .
C30 H30 0.9300 .
C30 C29 1.3900 .
C29 H29 0.9300 .
O9 Zr4 2.280(7) 6
O9 C175 1.170(11) .
C133 C132 1.3900 .
C133 C134 1.3900 .
C132 C131 1.3900 .
C131 C136 1.3900 .
C131 C161 1.421(10) .
C136 C135 1.3900 .
C136 C159 1.472(12) .
C135 C134 1.3900 .
C135 C149 1.528(6) .
C134 H134 0.9300 .
O7 Zr7 2.185(6) 5_554
O7 C174 1.246(7) .
C4 H4 0.9300 .
C4 C3 1.3900 .
C4 C5 1.3900 .
C3 H3 0.9300 .
C3 C2 1.3900 .
C2 C1 1.3900 .
C2 C11 1.488(7) .
C1 H1 0.9300 .
C1 C6 1.3900 .
C6 C5 1.3900 .
C6 C7 1.3900 .
C5 C10 1.3900 .
C10 H10 0.9300 .
C10 C9 1.3900 .
C9 C8 1.3900 .
C9 C174 1.479(7) .
C8 H8 0.9300 .
C8 C7 1.3900 .
C7 H7 0.9300 .
C175 C50 1.472(8) .
C153 H153 0.9300 .
C153 C154 1.3900 .
C153 C152 1.3900 .
C154 C155 1.3900 .
C154 C157 1.539(8) .
C155 H155 0.9300 .
C155 C156 1.3900 .
C156 H156 0.9300 .
C156 C151 1.3900 .
C151 C152 1.3900 .
C151 C150 1.3900 .
C152 C147 1.3900 .
C147 H147 0.9300 .
C147 C148 1.3900 .
C148 H148 0.9300 .
C148 C149 1.3900 .
C149 C150 1.3900 .
C150 H150 0.9300 .
C88 H88 0.9300 .
C88 C87 1.3900 .
C88 C89 1.3900 .
C87 H87 0.9300 .
C87 C86 1.3900 .
C86 C85 1.3900 .
C85 H85 0.9300 .
C85 C90 1.3900 .
C90 C89 1.3900 .
C90 C91 1.3900 .
C89 C94 1.3900 .
C94 H94 0.9300 .
C94 C93 1.3900 .
C93 C92 1.3900 .
C92 H92 0.9300 .
C92 C91 1.3900 .
C91 H91 0.9300 .
C168 H16C 0.9700 .
C168 H16D 0.9700 .
C168 C169 1.604(8) .
C168 C167 1.464(14) .
C161 C162 1.465(14) .
C161 C117 1.621(10) .
C161 C160 1.490(14) .
C171 H17E 0.9700 .
C171 H17F 0.9700 .
C56 H56 0.9300 .
C56 C55 1.3900 .
C56 C57 1.3900 .
C55 H55 0.9300 .
C55 C54 1.3900 .
C54 C53 1.3900 .
C54 C173 1.457(11) .
C53 H53 0.9300 .
C53 C58 1.3900 .
C58 C57 1.3900 .
C58 C59 1.3900 .
C57 C62 1.3900 .
C62 H62 0.9300 .
C62 C61 1.3900 .
C61 C60 1.3900 .
C60 H60 0.9300 .
C60 C59 1.3900 .
C59 H59 0.9300 .
C181 H18A 0.9700 .
C181 H18B 0.9700 .
C181 C182 1.517(15) .
C46 H46 0.9300 .
C46 C45 1.3900 .
C46 C47 1.3900 .
C45 C44 1.3900 .
C45 C13 1.513(6) .
C44 H44 0.9300 .
C44 C43 1.3900 .
C43 H43 0.9300 .
C43 C48 1.3900 .
C48 C47 1.3900 .
C48 C49 1.3900 .
C47 C52 1.3900 .
C52 H52 0.9300 .
C52 C51 1.3900 .
C51 H51 0.9300 .
C51 C50 1.3900 .
C50 C49 1.3900 .
C49 H49 0.9300 .
C16 C15 1.3900 .
C16 C11 1.3900 .
C16 C182 1.483(12) .
C15 C14 1.3900 .
C14 C13 1.3900 .
C13 C12 1.3900 .
C12 H12 0.9300 .
C12 C11 1.3900 .
C17 C22 1.3900 .
C17 C18 1.3900 .
C22 C21 1.3900 .
C21 C20 1.3900 .
C20 H20 0.9300 .
C20 C19 1.3900 .
C19 C18 1.3900 .
C19 C35 1.544(7) .
C167 H16E 0.9700 .
C167 H16F 0.9700 .
C98 H98 0.9300 .
C98 C97 1.3900 .
C98 C99 1.3900 .
C97 C96 1.3900 .
C96 H96 0.9300 .
C96 C95 1.3900 .
C95 H95 0.9300 .
C95 C100 1.3900 .
C100 C99 1.3900 .
C100 C101 1.3900 .
C99 C104 1.3900 .
C104 H104 0.9300 .
C104 C103 1.3900 .
C103 H103 0.9300 .
C103 C102 1.3900 .
C102 C101 1.3900 .
C102 C165 1.530(8) .
C101 H101 0.9300 .
C179 H17G 0.9700 .
C179 H17H 0.9700 .
C162 H16G 0.9700 .
C162 H16H 0.9700 .
C117 C116 1.3900 .
C117 C118 1.3900 .
C116 C115 1.3900 .
C115 C120 1.3900 .
C115 C107 1.497(6) .
C120 H120 0.9300 .
C120 C119 1.3900 .
C119 C118 1.3900 .
C119 C123 1.509(7) .
O27 Zr10 2.314(7) 6
O27 C172 1.337(12) .
O45 C166 1.274(14) .
O52 Zr2 2.110(7) 5_654
O52 C164 1.257(4) .
O28 Zr7 2.158(6) 6
O28 C172 1.221(8) .
O53 Zr10 2.290(7) 5_654
O53 C164 1.296(4) .
O46 C166 1.369(13) .
O59 Zr3 2.148(6) 3_554
O59 C157 1.293(7) .
O54 Zr2 2.242(7) 5_654
O54 C165 1.181(7) .
O58 Zr4 2.184(9) 5_554
O58 C157 1.329(7) .
C165 O55 1.273(7) .
O55 Zr8 2.181(7) 5_654
C108 H108 0.9300 .
C108 C107 1.3900 .
C108 C109 1.3900 .
C107 C106 1.3900 .
C106 H106 0.9300 .
C106 C105 1.3900 .
C105 H105 0.9300 .
C105 C110 1.3900 .
C110 C109 1.3900 .
C110 C111 1.3900 .
C109 C114 1.3900 .
C114 H114 0.9300 .
C114 C113 1.3900 .
C113 H113 0.9300 .
C113 C112 1.3900 .
C112 C111 1.3900 .
C112 C164 1.519(7) .
C111 H111 0.9300 .
C160 H16I 0.9700 .
C160 H16J 0.9700 .
C160 C159 1.592(14) .
C182 H18C 0.9700 .
C182 H18D 0.9700 .
C159 H15A 0.9700 .
C159 H15B 0.9700 .
C166 C128 1.446(13) .
C130 H130 0.9300 .
C130 C129 1.3900 .
C130 C125 1.3900 .
C129 H129 0.9300 .
C129 C128 1.3900 .
C128 C127 1.3900 .
C127 H127 0.9300 .
C127 C126 1.3900 .
C126 C125 1.3900 .
C126 C121 1.3900 .
C125 C124 1.3900 .
C124 H124 0.9300 .
C124 C123 1.3900 .
C123 C122 1.3900 .
C122 H122 0.9300 .
C122 C121 1.3900 .
C121 H121 0.9300 .
C176 O11 1.140(8) .
C176 O12 1.247(8) .
C176 C40 1.577(8) .
C158 O56 1.334(8) .
C158 O57 1.243(6) .
O1 Zr9 2.240(7) 3_565
O1 C177 1.254(7) .
C33 H33 0.9300 .
C33 C34 1.3900 .
C33 C38 1.3900 .
C34 H34 0.9300 .
C34 C35 1.3900 .
C35 C36 1.3900 .
C36 H36 0.9300 .
C36 C37 1.3900 .
C37 C38 1.3900 .
C37 C42 1.3900 .
C38 C39 1.3900 .
C39 H39 0.9300 .
C39 C40 1.3900 .
C40 C41 1.3900 .
C41 H41 0.9300 .
C41 C42 1.3900 .
C42 H42 0.9300 .
O56 Zr6 2.226(7) 2_654
O57 Zr2 2.199(4) 2_654
C177 O2 1.206(7) .
O2 Zr2 2.248(4) 3_565

loop_
_geom_torsion_atom_site_label_1
_geom_torsion_atom_site_label_2
_geom_torsion_atom_site_label_3
_geom_torsion_atom_site_label_4
_geom_torsion
_geom_torsion_site_symmetry_1
_geom_torsion_site_symmetry_4
Zr1 O15 C173 O14 -1.6(17) . .
Zr1 O15 C173 C54 -177.6(5) . .
Zr1 O10 C175 O9 5.5(17) 2_554 .
Zr1 O10 C175 C50 -173.3(5) 2_554 .
Zr2 O52 C164 O53 -8.8(18) 5_654 .
Zr2 O52 C164 C112 169.6(5) 5_654 .
Zr2 O54 C165 C102 -168.5(5) 5_654 .
Zr2 O54 C165 O55 33.0(18) 5_654 .
Zr3 O59 C157 C154 170.5(5) 3_554 .
Zr3 O59 C157 O58 11(2) 3_554 .
Zr4 O9 C175 O10 1(2) 6 .
Zr4 O9 C175 C50 179.7(6) 6 .
Zr4 O58 C157 C154 -170.7(7) 5_554 .
Zr4 O58 C157 O59 -12(2) 5_554 .
Zr5 O14 C173 O15 5(2) . .
Zr5 O14 C173 C54 -179.1(6) . .
Zr7 O34 C183 C93 -179.0(5) . .
Zr7 O34 C183 O33 22.2(14) . .
Zr7 O7 C174 O8 7(2) 5_554 .
Zr7 O7 C174 C9 -168.8(5) 5_554 .
Zr7 O28 C172 C76 172.8(6) 6 .
Zr7 O28 C172 O27 -12(2) 6 .
Zr7 O46 C166 O45 -19.5(18) . .
Zr7 O46 C166 C128 -179.6(6) . .
Zr8 O8 C174 O7 -1(2) 5_554 .
Zr8 O8 C174 C9 174.9(8) 5_554 .
Zr9 O45 C166 O46 20(2) . .
Zr9 O45 C166 C128 -179.9(7) . .
Zr9 O1 C177 C31 170.5(6) 3_565 .
Zr9 O1 C177 O2 17(2) 3_565 .
Zr10 O27 C172 C76 -168.1(6) 6 .
Zr10 O27 C172 O28 16(2) 6 .
Zr10 O53 C164 O52 11.6(17) 5_654 .
Zr10 O53 C164 C112 -166.8(5) 5_654 .
P1 O23 C66 C65 85.3(6) . .
P1 O23 C66 C67 -84.5(7) . .
P1 O24 C84 C83 -91.5(6) . .
P1 O24 C84 C79 85.5(6) . .
P2 O48 C116 C117 94.0(6) . .
P2 O48 C116 C115 -91.8(6) . .
P2 O49 C132 C133 -88.7(6) . .
P2 O49 C132 C131 76.5(6) . .
P3 O4 C14 C15 85.1(7) . .
P3 O4 C14 C13 -82.0(8) . .
P3 O5 C18 C17 91.8(6) . .
P3 O5 C18 C19 -83.2(7) . .
O34 C183 C93 C94 -12.7(10) . .
O34 C183 C93 C92 163.8(6) . .
O34 C183 O33 Zr6 -23.2(15) . .
O23 P1 O24 C84 -61.9(6) . .
O23 C66 C67 C68 169.6(7) . .
O23 C66 C67 C71 -6.9(7) . .
O4 P3 O5 C18 -67.0(6) . .
O4 C14 C13 C45 -15.5(8) . .
O4 C14 C13 C12 166.8(8) . .
O48 P2 O49 C132 -67.3(6) . .
O48 C116 C115 C120 -174.1(8) . .
O48 C116 C115 C107 -1.1(8) . .
O49 P2 O48 C116 -55.8(6) . .
O49 C132 C131 C136 -165.1(6) . .
O49 C132 C131 C161 24.6(9) . .
O51 P2 O48 C116 -174.4(5) . .
O51 P2 O49 C132 49.4(7) . .
O5 P3 O4 C14 -61.6(7) . .
C180 C181 C182 C16 39.7(10) . .
C180 C15 C14 O4 16.1(10) . .
C180 C15 C14 C13 -176.7(9) . .
C180 C17 C22 C178 -16.1(8) . .
C180 C17 C22 C21 175.3(7) . .
C180 C17 C18 O5 10.9(10) . .
C180 C17 C18 C19 -173.9(9) . .
O24 P1 O23 C66 -65.9(6) . .
O24 C84 C79 C80 -177.0(7) . .
O24 C84 C79 C169 17.0(9) . .
C178 C22 C21 C24 22.5(10) . .
C178 C22 C21 C20 -166.3(10) . .
O50 P2 O48 C116 48.5(6) . .
O50 P2 O49 C132 176.7(6) . .
C63 C64 C65 C66 0.0 . .
C63 C64 C65 C169 173.9(6) . .
C63 C64 C171 C170 158.0(6) . .
C63 C61 C60 C59 172.7(5) . .
C64 C63 C68 C67 0.0 . .
C64 C63 C61 C62 -124.1(4) . .
C64 C63 C61 C60 63.2(6) . .
C64 C65 C66 O23 -170.0(7) . .
C64 C65 C66 C67 0.0 . .
C64 C65 C169 C79 154.9(6) . .
C64 C65 C169 C170 28.0(7) . .
C64 C65 C169 C168 -87.9(7) . .
C65 C64 C171 C170 -22.5(8) . .
C65 C66 C67 C68 0.0 . .
C65 C66 C67 C71 -176.5(6) . .
C66 C65 C169 C79 -31.9(10) . .
C66 C65 C169 C170 -158.8(6) . .
C66 C65 C169 C168 85.3(9) . .
C66 C67 C68 C63 0.0 . .
C66 C67 C71 C70 -39.8(6) . .
C66 C67 C71 C72 139.9(4) . .
C67 C71 C72 C73 -179.7(5) . .
C68 C63 C64 C65 0.0 . .
C68 C63 C64 C171 179.5(9) . .
C68 C63 C61 C62 51.0(6) . .
C68 C63 C61 C60 -121.7(4) . .
C68 C67 C71 C70 143.7(4) . .
C68 C67 C71 C72 -36.7(6) . .
O26 P1 O23 C66 179.1(6) . .
O26 P1 O24 C84 50.1(7) . .
C146 C145 C144 C143 0.0 . .
C146 C145 C158 O56 -154.3(7) . .
C146 C145 C158 O57 19.0(10) . .
C146 C141 C140 C139 180.0 . .
C145 C146 C141 C142 0.0 . .
C145 C146 C141 C140 180.0 . .
C145 C144 C143 C142 0.0 . .
C145 C158 O56 Zr6 -171.3(5) . 2_654
C145 C158 O57 Zr2 -178.4(4) . 2_654
C144 C145 C158 O56 26.6(11) . .
C144 C145 C158 O57 -160.1(6) . .
C144 C143 C142 C141 0.0 . .
C144 C143 C142 C137 180.0 . .
C143 C142 C141 C146 0.0 . .
C143 C142 C141 C140 180.0 . .
C143 C142 C137 C138 180.0 . .
C142 C141 C140 C139 0.0 . .
C141 C146 C145 C144 0.0 . .
C141 C146 C145 C158 -179.1(6) . .
C141 C142 C137 C138 0.0 . .
C141 C140 C139 C138 0.0 . .
C140 C139 C138 C137 0.0 . .
C140 C139 C138 C133 -178.0(5) . .
C139 C138 C137 C142 0.0 . .
C139 C138 C133 C132 145.8(4) . .
C139 C138 C133 C134 -23.3(6) . .
C138 C133 C132 O49 -3.7(7) . .
C138 C133 C132 C131 -168.6(6) . .
C138 C133 C134 C135 169.4(6) . .
C137 C142 C141 C146 180.0 . .
C137 C142 C141 C140 0.0 . .
C137 C138 C133 C132 -32.2(6) . .
C137 C138 C133 C134 158.7(3) . .
O10 C175 C50 C51 155.5(6) . .
O10 C175 C50 C49 -23.0(11) . .
C80 C81 C82 C83 0.0 . .
C80 C81 C97 C98 -124.6(4) . .
C80 C81 C97 C96 68.3(5) . .
C80 C79 C169 C65 155.0(6) . .
C80 C79 C169 C170 -88.7(7) . .
C80 C79 C169 C168 32.0(7) . .
C81 C80 C79 C84 0.0 . .
C81 C80 C79 C169 169.0(6) . .
C81 C80 C167 C168 162.7(6) . .
C81 C82 C83 C84 0.0 . .
C81 C82 C83 C86 177.4(6) . .
C81 C97 C96 C95 167.3(5) . .
C82 C81 C97 C98 56.2(6) . .
C82 C81 C97 C96 -110.8(5) . .
C82 C83 C84 O24 176.9(7) . .
C82 C83 C84 C79 0.0 . .
C82 C83 C86 C87 123.0(4) . .
C82 C83 C86 C85 -58.0(6) . .
C83 C84 C79 C80 0.0 . .
C83 C84 C79 C169 -166.1(8) . .
C83 C86 C85 C90 -179.0(5) . .
C84 C83 C86 C87 -59.6(6) . .
C84 C83 C86 C85 119.4(4) . .
C84 C79 C169 C65 -37.6(11) . .
C84 C79 C169 C170 78.7(10) . .
C84 C79 C169 C168 -160.6(6) . .
C79 C80 C81 C82 0.0 . .
C79 C80 C81 C97 -179.2(6) . .
C79 C80 C167 C168 -17.1(9) . .
O6 P3 O4 C14 45.2(8) . .
O6 P3 O5 C18 -179.3(6) . .
O25 P1 O23 C66 48.8(7) . .
O25 P1 O24 C84 -177.5(6) . .
C183 C93 C92 C91 -176.6(6) . .
C69 C70 C71 C67 179.7(5) . .
C69 C70 C71 C72 0.0 . .
C69 C74 C75 C76 180.0 . .
C70 C69 C74 C73 0.0 . .
C70 C69 C74 C75 180.0 . .
C70 C71 C72 C73 0.0 . .
C71 C67 C68 C63 176.6(6) . .
C71 C72 C73 C74 0.0 . .
C71 C72 C73 C78 180.0 . .
C72 C73 C74 C69 0.0 . .
C72 C73 C74 C75 180.0 . .
C72 C73 C78 C77 180.0 . .
C73 C74 C75 C76 0.0 . .
C74 C69 C70 C71 0.0 . .
C74 C73 C78 C77 0.0 . .
C74 C75 C76 C77 0.0 . .
C74 C75 C76 C172 176.7(8) . .
C75 C76 C77 C78 0.0 . .
C75 C76 C172 O27 34.2(14) . .
C75 C76 C172 O28 -150.0(10) . .
C76 C77 C78 C73 0.0 . .
C77 C76 C172 O27 -149.1(9) . .
C77 C76 C172 O28 26.7(16) . .
C78 C73 C74 C69 180.0 . .
C78 C73 C74 C75 0.0 . .
C26 C25 C24 C23 0.0 . .
C26 C25 C24 C21 178.8(5) . .
C26 C27 C32 C31 180.0 . .
C25 C26 C27 C28 0.0 . .
C25 C26 C27 C32 180.0 . .
C25 C24 C23 C28 0.0 . .
C25 C24 C21 C22 -153.4(4) . .
C25 C24 C21 C20 35.1(7) . .
C24 C23 C28 C27 0.0 . .
C24 C23 C28 C29 180.0 . .
C24 C21 C20 C19 171.6(7) . .
C23 C24 C21 C22 25.3(7) . .
C23 C24 C21 C20 -146.1(4) . .
C23 C28 C27 C26 0.0 . .
C23 C28 C27 C32 180.0 . .
C23 C28 C29 C30 180.0 . .
C28 C27 C32 C31 0.0 . .
C27 C26 C25 C24 0.0 . .
C27 C28 C29 C30 0.0 . .
C27 C32 C31 C30 0.0 . .
C27 C32 C31 C177 -174.4(6) . .
C32 C31 C30 C29 0.0 . .
C32 C31 C177 O1 167.0(9) . .
C32 C31 C177 O2 -35.1(10) . .
C31 C30 C29 C28 0.0 . .
C31 C177 O2 Zr2 -179.6(3) . 3_565
C30 C31 C177 O1 -7.3(13) . .
C30 C31 C177 O2 150.6(6) . .
C29 C28 C27 C26 180.0 . .
C29 C28 C27 C32 0.0 . .
O9 C175 C50 C51 -23.4(13) . .
O9 C175 C50 C49 158.1(9) . .
C133 C138 C137 C142 178.0(5) . .
C133 C132 C131 C136 0.0 . .
C133 C132 C131 C161 -170.3(9) . .
C132 C133 C134 C135 0.0 . .
C132 C131 C136 C135 0.0 . .
C132 C131 C136 C159 -179.8(7) . .
C132 C131 C161 C162 81.7(10) . .
C132 C131 C161 C117 -33.0(12) . .
C132 C131 C161 C160 -158.4(7) . .
C131 C136 C135 C134 0.0 . .
C131 C136 C135 C149 -175.3(7) . .
C131 C136 C159 C160 -16.4(9) . .
C131 C161 C162 C163 -156.1(9) . .
C131 C161 C117 C116 -30.5(12) . .
C131 C161 C117 C118 154.9(8) . .
C131 C161 C160 C159 -37.9(10) . .
C136 C131 C161 C162 -89.5(9) . .
C136 C131 C161 C117 155.9(7) . .
C136 C131 C161 C160 30.4(9) . .
C136 C135 C134 C133 0.0 . .
C136 C135 C149 C148 -113.2(5) . .
C136 C135 C149 C150 69.1(6) . .
C135 C136 C159 C160 163.8(6) . .
C135 C149 C150 C151 177.6(5) . .
C134 C133 C132 O49 164.9(7) . .
C134 C133 C132 C131 0.0 . .
C134 C135 C149 C148 71.4(6) . .
C134 C135 C149 C150 -106.2(5) . .
C4 C3 C2 C1 0.0 . .
C4 C3 C2 C11 176.9(6) . .
C4 C5 C10 C9 180.0 . .
C3 C4 C5 C6 0.0 . .
C3 C4 C5 C10 180.0 . .
C3 C2 C1 C6 0.0 . .
C3 C2 C11 C16 39.6(7) . .
C3 C2 C11 C12 -141.0(5) . .
C2 C1 C6 C5 0.0 . .
C2 C1 C6 C7 180.0 . .
C1 C2 C11 C16 -143.5(4) . .
C1 C2 C11 C12 35.9(7) . .
C1 C6 C5 C4 0.0 . .
C1 C6 C5 C10 180.0 . .
C1 C6 C7 C8 180.0 . .
C6 C5 C10 C9 0.0 . .
C5 C4 C3 C2 0.0 . .
C5 C6 C7 C8 0.0 . .
C5 C10 C9 C8 0.0 . .
C5 C10 C9 C174 178.8(8) . .
C10 C9 C8 C7 0.0 . .
C10 C9 C174 O8 -20.9(15) . .
C10 C9 C174 O7 155.5(8) . .
C9 C8 C7 C6 0.0 . .
C8 C9 C174 O8 157.9(10) . .
C8 C9 C174 O7 -25.7(14) . .
C7 C6 C5 C4 180.0 . .
C7 C6 C5 C10 0.0 . .
C175 C50 C49 C48 178.5(7) . .
C153 C154 C155 C156 0.0 . .
C153 C154 C157 O59 -150.7(7) . .
C153 C154 C157 O58 11.1(14) . .
C153 C152 C147 C148 180.0 . .
C154 C153 C152 C151 0.0 . .
C154 C153 C152 C147 180.0 . .
C154 C155 C156 C151 0.0 . .
C155 C154 C157 O59 31.4(12) . .
C155 C154 C157 O58 -166.8(9) . .
C155 C156 C151 C152 0.0 . .
C155 C156 C151 C150 180.0 . .
C156 C151 C152 C153 0.0 . .
C156 C151 C152 C147 180.0 . .
C156 C151 C150 C149 180.0 . .
C151 C152 C147 C148 0.0 . .
C152 C153 C154 C155 0.0 . .
C152 C153 C154 C157 -177.9(7) . .
C152 C151 C150 C149 0.0 . .
C152 C147 C148 C149 0.0 . .
C147 C148 C149 C135 -177.6(5) . .
C147 C148 C149 C150 0.0 . .
C148 C149 C150 C151 0.0 . .
C149 C135 C134 C133 175.3(6) . .
C150 C151 C152 C153 180.0 . .
C150 C151 C152 C147 0.0 . .
C88 C87 C86 C83 179.0(5) . .
C88 C87 C86 C85 0.0 . .
C88 C89 C94 C93 180.0 . .
C87 C88 C89 C90 0.0 . .
C87 C88 C89 C94 180.0 . .
C87 C86 C85 C90 0.0 . .
C86 C83 C84 O24 -0.6(7) . .
C86 C83 C84 C79 -177.4(6) . .
C86 C85 C90 C89 0.0 . .
C86 C85 C90 C91 180.0 . .
C85 C90 C89 C88 0.0 . .
C85 C90 C89 C94 180.0 . .
C85 C90 C91 C92 180.0 . .
C90 C89 C94 C93 0.0 . .
C89 C88 C87 C86 0.0 . .
C89 C90 C91 C92 0.0 . .
C89 C94 C93 C183 176.5(6) . .
C89 C94 C93 C92 0.0 . .
C94 C93 C92 C91 0.0 . .
C93 C183 O33 Zr6 177.6(6) . .
C93 C92 C91 C90 0.0 . .
C91 C90 C89 C88 180.0 . .
C91 C90 C89 C94 0.0 . .
O3 P3 O4 C14 177.1(7) . .
O3 P3 O5 C18 45.5(8) . .
C161 C131 C136 C135 172.4(7) . .
C161 C131 C136 C159 -7.4(8) . .
C161 C117 C116 O48 0.2(9) . .
C161 C117 C116 C115 -174.1(8) . .
C161 C117 C118 C163 -23.0(8) . .
C161 C117 C118 C119 175.2(7) . .
C161 C160 C159 C136 31.8(10) . .
C171 C64 C65 C66 -179.6(7) . .
C171 C64 C65 C169 -5.7(7) . .
C171 C170 C169 C65 -40.1(8) . .
C171 C170 C169 C79 -169.1(7) . .
C171 C170 C169 C168 76.2(10) . .
C56 C55 C54 C53 0.0 . .
C56 C55 C54 C173 176.8(7) . .
C56 C57 C62 C61 180.0 . .
C55 C56 C57 C58 0.0 . .
C55 C56 C57 C62 180.0 . .
C55 C54 C53 C58 0.0 . .
C55 C54 C173 O15 -156.6(6) . .
C55 C54 C173 O14 27.0(13) . .
C54 C53 C58 C57 0.0 . .
C54 C53 C58 C59 180.0 . .
C53 C54 C173 O15 20.1(11) . .
C53 C54 C173 O14 -156.3(8) . .
C53 C58 C57 C56 0.0 . .
C53 C58 C57 C62 180.0 . .
C53 C58 C59 C60 180.0 . .
C58 C57 C62 C61 0.0 . .
C57 C56 C55 C54 0.0 . .
C57 C58 C59 C60 0.0 . .
C57 C62 C61 C63 -172.6(5) . .
C57 C62 C61 C60 0.0 . .
C62 C61 C60 C59 0.0 . .
C61 C63 C64 C65 175.1(6) . .
C61 C63 C64 C171 -5.4(9) . .
C61 C63 C68 C67 -175.2(6) . .
C61 C60 C59 C58 0.0 . .
C59 C58 C57 C56 180.0 . .
C59 C58 C57 C62 0.0 . .
C181 C180 C15 C16 30.2(8) . .
C181 C180 C15 C14 -152.8(8) . .
C181 C180 C17 C22 -91.8(8) . .
C181 C180 C17 C18 82.7(10) . .
C181 C180 C179 C178 80.1(12) . .
C46 C45 C44 C43 0.0 . .
C46 C45 C13 C14 128.2(4) . .
C46 C45 C13 C12 -54.2(6) . .
C46 C47 C52 C51 180.0 . .
C45 C46 C47 C48 0.0 . .
C45 C46 C47 C52 180.0 . .
C45 C44 C43 C48 0.0 . .
C45 C13 C12 C11 -177.7(7) . .
C44 C45 C13 C14 -47.5(7) . .
C44 C45 C13 C12 130.2(4) . .
C44 C43 C48 C47 0.0 . .
C44 C43 C48 C49 180.0 . .
C43 C48 C47 C46 0.0 . .
C43 C48 C47 C52 180.0 . .
C43 C48 C49 C50 180.0 . .
C48 C47 C52 C51 0.0 . .
C47 C46 C45 C44 0.0 . .
C47 C46 C45 C13 -175.9(5) . .
C47 C48 C49 C50 0.0 . .
C47 C52 C51 C50 0.0 . .
C52 C51 C50 C175 -178.6(6) . .
C52 C51 C50 C49 0.0 . .
C51 C50 C49 C48 0.0 . .
C49 C48 C47 C46 180.0 . .
C49 C48 C47 C52 0.0 . .
C16 C15 C14 O4 -167.2(7) . .
C16 C15 C14 C13 0.0 . .
C15 C180 C181 C182 -41.3(10) . .
C15 C180 C17 C22 149.6(7) . .
C15 C180 C17 C18 -35.9(11) . .
C15 C180 C179 C178 -159.5(8) . .
C15 C16 C11 C2 179.4(7) . .
C15 C16 C11 C12 0.0 . .
C15 C16 C182 C181 -24.9(10) . .
C15 C14 C13 C45 177.6(7) . .
C15 C14 C13 C12 0.0 . .
C14 C13 C12 C11 0.0 . .
C13 C45 C44 C43 175.4(5) . .
C13 C12 C11 C2 -179.4(7) . .
C13 C12 C11 C16 0.0 . .
C11 C2 C1 C6 -176.9(6) . .
C11 C16 C15 C180 177.6(7) . .
C11 C16 C15 C14 0.0 . .
C11 C16 C182 C181 152.8(8) . .
C169 C65 C66 O23 17.3(8) . .
C169 C65 C66 C67 -172.6(7) . .
C169 C170 C171 C64 39.6(9) . .
C169 C168 C167 C80 35.3(9) . .
O33 C183 C93 C94 147.9(7) . .
O33 C183 C93 C92 -35.6(10) . .
C17 C180 C181 C182 -166.1(8) . .
C17 C180 C15 C16 152.6(6) . .
C17 C180 C15 C14 -30.4(12) . .
C17 C180 C179 C178 -40.3(9) . .
C17 C22 C21 C24 -171.3(7) . .
C17 C22 C21 C20 0.0 . .
C22 C178 C179 C180 35.0(11) . .
C22 C17 C18 O5 -175.2(7) . .
C22 C17 C18 C19 0.0 . .
C22 C21 C20 C19 0.0 . .
C21 C24 C23 C28 -178.8(6) . .
C21 C20 C19 C18 0.0 . .
C21 C20 C19 C35 179.9(7) . .
C20 C19 C18 O5 175.0(8) . .
C20 C19 C18 C17 0.0 . .
C20 C19 C35 C34 -50.0(7) . .
C20 C19 C35 C36 132.3(4) . .
C19 C35 C36 C37 177.7(6) . .
C18 C17 C22 C178 168.6(8) . .
C18 C17 C22 C21 0.0 . .
C18 C19 C35 C34 129.9(5) . .
C18 C19 C35 C36 -47.9(7) . .
C167 C80 C81 C82 -179.8(9) . .
C167 C80 C81 C97 1.0(9) . .
C167 C80 C79 C84 179.9(7) . .
C167 C80 C79 C169 -11.1(7) . .
C167 C168 C169 C65 -170.7(8) . .
C167 C168 C169 C79 -41.9(9) . .
C167 C168 C169 C170 83.1(10) . .
C98 C97 C96 C95 0.0 . .
C98 C99 C104 C103 180.0 . .
C97 C81 C82 C83 179.2(6) . .
C97 C98 C99 C100 0.0 . .
C97 C98 C99 C104 180.0 . .
C97 C96 C95 C100 0.0 . .
C96 C95 C100 C99 0.0 . .
C96 C95 C100 C101 180.0 . .
C95 C100 C99 C98 0.0 . .
C95 C100 C99 C104 180.0 . .
C95 C100 C101 C102 180.0 . .
C100 C99 C104 C103 0.0 . .
C99 C98 C97 C81 -166.6(5) . .
C99 C98 C97 C96 0.0 . .
C99 C100 C101 C102 0.0 . .
C99 C104 C103 C102 0.0 . .
C104 C103 C102 C101 0.0 . .
C104 C103 C102 C165 -173.3(7) . .
C103 C102 C101 C100 0.0 . .
C103 C102 C165 O54 -141.3(7) . .
C103 C102 C165 O55 15.6(15) . .
C102 C165 O55 Zr8 174.2(6) . 5_654
C101 C100 C99 C98 180.0 . .
C101 C100 C99 C104 0.0 . .
C101 C102 C165 O54 45.4(11) . .
C101 C102 C165 O55 -157.7(10) . .
C179 C180 C181 C182 80.7(12) . .
C179 C180 C15 C16 -100.4(8) . .
C179 C180 C15 C14 76.6(10) . .
C179 C180 C17 C22 36.2(8) . .
C179 C180 C17 C18 -149.3(7) . .
C179 C178 C22 C17 -12.5(10) . .
C179 C178 C22 C21 154.8(7) . .
C162 C163 C118 C117 5.0(10) . .
C162 C163 C118 C119 165.1(7) . .
C162 C161 C117 C116 -154.8(7) . .
C162 C161 C117 C118 30.7(8) . .
C162 C161 C160 C159 86.7(10) . .
C174 C9 C8 C7 -178.8(8) . .
C117 C161 C162 C163 -27.3(11) . .
C117 C161 C160 C159 -170.8(7) . .
C117 C116 C115 C120 0.0 . .
C117 C116 C115 C107 173.0(7) . .
C116 C117 C118 C163 161.9(8) . .
C116 C117 C118 C119 0.0 . .
C116 C115 C120 C119 0.0 . .
C116 C115 C107 C108 123.5(4) . .
C116 C115 C107 C106 -60.3(6) . .
C115 C120 C119 C118 0.0 . .
C115 C120 C119 C123 -177.3(8) . .
C115 C107 C106 C105 -176.2(5) . .
C120 C115 C107 C108 -63.3(6) . .
C120 C115 C107 C106 112.9(5) . .
C120 C119 C118 C163 -158.2(10) . .
C120 C119 C118 C117 0.0 . .
C120 C119 C123 C124 53.9(8) . .
C120 C119 C123 C122 -115.0(6) . .
C119 C123 C122 C121 169.0(6) . .
C118 C163 C162 C161 16.9(13) . .
C118 C117 C116 O48 174.2(7) . .
C118 C117 C116 C115 0.0 . .
C118 C119 C123 C124 -123.6(4) . .
C118 C119 C123 C122 67.6(6) . .
O45 C166 C128 C129 30.3(13) . .
O45 C166 C128 C127 -153.1(9) . .
O46 C166 C128 C129 -167.7(7) . .
O46 C166 C128 C127 8.9(13) . .
O54 C165 O55 Zr8 -31.2(19) . 5_654
C165 C102 C101 C100 173.2(7) . .
C108 C107 C106 C105 0.0 . .
C108 C109 C114 C113 180.0 . .
C107 C115 C120 C119 -173.4(7) . .
C107 C108 C109 C110 0.0 . .
C107 C108 C109 C114 180.0 . .
C107 C106 C105 C110 0.0 . .
C106 C105 C110 C109 0.0 . .
C106 C105 C110 C111 180.0 . .
C105 C110 C109 C108 0.0 . .
C105 C110 C109 C114 180.0 . .
C105 C110 C111 C112 180.0 . .
C110 C109 C114 C113 0.0 . .
C109 C108 C107 C115 176.2(5) . .
C109 C108 C107 C106 0.0 . .
C109 C110 C111 C112 0.0 . .
C109 C114 C113 C112 0.0 . .
C114 C113 C112 C111 0.0 . .
C114 C113 C112 C164 -175.1(5) . .
C113 C112 C111 C110 0.0 . .
C113 C112 C164 O52 154.0(7) . .
C113 C112 C164 O53 -27.3(10) . .
C111 C110 C109 C108 180.0 . .
C111 C110 C109 C114 0.0 . .
C111 C112 C164 O52 -21.0(10) . .
C111 C112 C164 O53 157.6(6) . .
C157 C154 C155 C156 177.9(7) . .
C173 C54 C53 C58 -176.6(7) . .
C160 C161 C162 C163 84.2(11) . .
C160 C161 C117 C116 94.4(9) . .
C160 C161 C117 C118 -80.2(8) . .
C182 C16 C15 C180 -4.4(8) . .
C182 C16 C15 C14 178.0(8) . .
C182 C16 C11 C2 1.9(10) . .
C182 C16 C11 C12 -177.5(10) . .
C159 C136 C135 C134 179.8(9) . .
C159 C136 C135 C149 4.5(9) . .
C164 C112 C111 C110 175.0(6) . .
C166 C128 C127 C126 -176.6(8) . .
C172 C76 C77 C78 -176.8(7) . .
C130 C129 C128 C166 176.6(8) . .
C130 C129 C128 C127 0.0 . .
C130 C125 C124 C123 180.0 . .
C129 C130 C125 C126 0.0 . .
C129 C130 C125 C124 180.0 . .
C129 C128 C127 C126 0.0 . .
C128 C127 C126 C125 0.0 . .
C128 C127 C126 C121 180.0 . .
C127 C126 C125 C130 0.0 . .
C127 C126 C125 C124 180.0 . .
C127 C126 C121 C122 180.0 . .
C126 C125 C124 C123 0.0 . .
C125 C130 C129 C128 0.0 . .
C125 C126 C121 C122 0.0 . .
C125 C124 C123 C119 -168.7(6) . .
C125 C124 C123 C122 0.0 . .
C124 C123 C122 C121 0.0 . .
C123 C119 C118 C163 19.5(9) . .
C123 C119 C118 C117 177.7(7) . .
C123 C122 C121 C126 0.0 . .
C121 C126 C125 C130 180.0 . .
C121 C126 C125 C124 0.0 . .
C176 C40 C41 C42 -164.0(7) . .
O11 C176 O12 Zr5 29.3(18) . .
O11 C176 C40 C39 141.7(7) . .
O11 C176 C40 C41 -54.8(11) . .
C158 C145 C144 C143 179.1(6) . .
O12 C176 O11 Zr3 -30.6(18) . .
O12 C176 C40 C39 1.2(13) . .
O12 C176 C40 C41 164.7(8) . .
O1 C177 O2 Zr2 -24.2(19) . 3_565
C33 C34 C35 C19 -177.8(6) . .
C33 C34 C35 C36 0.0 . .
C33 C38 C39 C40 180.0 . .
C34 C33 C38 C37 0.0 . .
C34 C33 C38 C39 180.0 . .
C34 C35 C36 C37 0.0 . .
C35 C19 C18 O5 -4.9(8) . .
C35 C19 C18 C17 -179.8(8) . .
C35 C36 C37 C38 0.0 . .
C35 C36 C37 C42 180.0 . .
C36 C37 C38 C33 0.0 . .
C36 C37 C38 C39 180.0 . .
C36 C37 C42 C41 180.0 . .
C37 C38 C39 C40 0.0 . .
C38 C33 C34 C35 0.0 . .
C38 C37 C42 C41 0.0 . .
C38 C39 C40 C176 162.7(7) . .
C38 C39 C40 C41 0.0 . .
C39 C40 C41 C42 0.0 . .
C40 C176 O11 Zr3 -169.7(6) . .
C40 C176 O12 Zr5 166.1(6) . .
C40 C41 C42 C37 0.0 . .
C42 C37 C38 C33 180.0 . .
C42 C37 C38 C39 0.0 . .
O56 C158 O57 Zr2 -5.6(15) . 2_654
O57 C158 O56 Zr6 16.0(15) . 2_654
C177 C31 C30 C29 174.2(6) . .
